data_1569313
loop_
_publ_author_name
'Garc&#xed;a-Romero, &#xc1;lvaro'
'Miguel, Daniel'
'Wright, Dominic S.'
'&#xc1;lvarez, Celedonio M'
'Garc&#xed;a-Rodr&#xed;guez, Ra&#xfa;l'

_publ_section_title
;
 Structural and dimensional control of porphyrin capsules using Group 15
 tris(3-pyridyl) linkers.
;
_journal_issue 24
_journal_name_full 'Chemical science'
_journal_page_first 6522
_journal_page_last 6530
_journal_paper_doi 10.1039/d3sc02151c
_journal_volume 14
_journal_year 2023
_chemical_formula_moiety 'C147 H96 N15 Sb Zn3, C H Cl3'
_chemical_formula_sum 'C148 H97 Cl3 N15 Sb Zn3'
_chemical_formula_weight 2509.61
_space_group_crystal_system triclinic
_space_group_IT_number 2
_space_group_name_Hall '-P 1'
_space_group_name_H-M_alt 'P -1'
_atom_sites_solution_hydrogens geom
_atom_sites_solution_primary iterative
_audit_creation_date 2022-05-31
_audit_creation_method
;
Olex2 1.3
(compiled 2020.11.12 svn.r5f609507 for OlexSys, GUI svn.r6408)
;
_audit_update_record
;
2022-08-10 deposited with the CCDC.	2023-05-17 downloaded from the CCDC.
;
_cell_angle_alpha 86.6057(18)
_cell_angle_beta 79.266(2)
_cell_angle_gamma 77.064(2)
_cell_formula_units_Z 2
_cell_length_a 11.5963(3)
_cell_length_b 21.0912(5)
_cell_length_c 28.0154(6)
_cell_measurement_reflns_used 17567
_cell_measurement_temperature 180.1(2)
_cell_measurement_theta_max 25.0270
_cell_measurement_theta_min 2.4050
_cell_volume 6560.2(3)
_computing_cell_refinement 'CrysAlisPro 1.171.38.46 (Rigaku OD, 2015)'
_computing_data_collection 'CrysAlisPro 1.171.38.46 (Rigaku OD, 2015)'
_computing_data_reduction 'CrysAlisPro 1.171.38.46 (Rigaku OD, 2015)'
_computing_molecular_graphics 'Olex2 1.3 (Dolomanov et al., 2009)'
_computing_publication_material 'Olex2 1.3 (Dolomanov et al., 2009)'
_computing_structure_refinement 'SHELXL 2018/3 (Sheldrick, 2015)'
_computing_structure_solution 'olex2.solve 1.3 (Bourhis et al., 2015)'
_diffrn_ambient_temperature 180.1(2)
_diffrn_detector_area_resol_mean 10.4757
_diffrn_detector_type Atlas
_diffrn_measured_fraction_theta_full 0.996
_diffrn_measured_fraction_theta_max 0.996
_diffrn_measurement_details
;
List of Runs (angles in degrees, time in seconds):

  # Type    Start    End  Width  t~exp~   \w     \q     \k     \f   Frames
#--------------------------------------------------------------------------
  1  \w    -56.00  37.00   1.00   19.53    --   12.36 -57.00 150.00   93
  2  \w    -14.00  76.00   1.00   19.53    --   12.36  77.00  60.00   90
  3  \w    -13.00  85.00   1.00   19.53    --   12.36  57.00 -60.00   98
;
_diffrn_measurement_device 'four-circle diffractometer'
_diffrn_measurement_device_type 'SuperNova, Dual, Cu at zero, Atlas'
_diffrn_measurement_method '\w scans'
_diffrn_radiation_type MoK\a
_diffrn_radiation_wavelength 0.71073
_diffrn_reflns_av_R_equivalents 0.0295
_diffrn_reflns_av_unetI/netI 0.0579
_diffrn_reflns_Laue_measured_fraction_full 0.996
_diffrn_reflns_Laue_measured_fraction_max 0.996
_diffrn_reflns_limit_h_max 13
_diffrn_reflns_limit_h_min -9
_diffrn_reflns_limit_k_max 24
_diffrn_reflns_limit_k_min -25
_diffrn_reflns_limit_l_max 33
_diffrn_reflns_limit_l_min -33
_diffrn_reflns_number 43227
_diffrn_reflns_point_group_measured_fraction_full 0.996
_diffrn_reflns_point_group_measured_fraction_max 0.996
_diffrn_reflns_theta_full 25.058
_diffrn_reflns_theta_max 25.058
_diffrn_reflns_theta_min 2.173
_exptl_absorpt_coefficient_mu 0.862
_exptl_absorpt_correction_T_max 1.000
_exptl_absorpt_correction_T_min 0.343
_exptl_absorpt_correction_type gaussian
_exptl_absorpt_process_details
;
CrysAlisPro 1.171.38.46 (Rigaku Oxford Diffraction, 2015)
Numerical absorption correction based on gaussian integration over
			a multifaceted crystal model
Empirical absorption correction using spherical harmonics,
 implemented in SCALE3 ABSPACK scaling algorithm.
;
_exptl_crystal_colour violet
_exptl_crystal_colour_primary violet
_exptl_crystal_density_diffrn 1.270
_exptl_crystal_description block
_exptl_crystal_F_000 2564
_exptl_crystal_size_max 0.594
_exptl_crystal_size_mid 0.283
_exptl_crystal_size_min 0.202
_refine_diff_density_max 1.596
_refine_diff_density_min -1.090
_refine_diff_density_rms 0.085
_refine_ls_extinction_method none
_refine_ls_goodness_of_fit_ref 1.023
_refine_ls_hydrogen_treatment constr
_refine_ls_matrix_type full
_refine_ls_number_parameters 1531
_refine_ls_number_reflns 23158
_refine_ls_number_restraints 0
_refine_ls_restrained_S_all 1.023
_refine_ls_R_factor_all 0.0704
_refine_ls_R_factor_gt 0.0530
_refine_ls_shift/su_max 0.001
_refine_ls_shift/su_mean 0.000
_refine_ls_structure_factor_coef Fsqd
_refine_ls_weighting_details 'w=1/[\s^2^(Fo^2^)+(0.0601P)^2^+12.6027P] where P=(Fo^2^+2Fc^2^)/3'
_refine_ls_weighting_scheme calc
_refine_ls_wR_factor_gt 0.1297
_refine_ls_wR_factor_ref 0.1409
_reflns_Friedel_coverage 0.000
_reflns_number_gt 18212
_reflns_number_total 23158
_reflns_threshold_expression 'I > 2\s(I)'
_cod_data_source_file d3sc02151c2.cif
_cod_data_source_block 1Zn-open
_cod_original_cell_volume 6560.1(3)
_cod_database_code 1569313
_shelx_shelxl_version_number 2018/3
_shelx_space_group_comment
;
The symmetry employed for this shelxl refinement is uniquely defined
by the following loop, which should always be used as a source of
symmetry information in preference to the above space-group names.
They are only intended as comments.
;
_olex2_refinement_description
;
1.a Ternary CH refined with riding coordinates:
 C1S(H1S)
1.b Aromatic/amide H refined with riding coordinates:
 C12(H12), C13(H13), C14(H14), C15(H15), C22(H22), C23(H23), C24(H24),
 C25(H25), C32(H32), C33(H33), C34(H34), C35(H35), C42(H42), C43(H43), C47(H47),
  C48(H48), C49(H49), C50(H50), C51(H51), C53(H53), C54(H54), C58(H58),
 C59(H59), C60(H60), C61(H61), C62(H62), C64(H64), C65(H65), C69(H69), C70(H70),
  C71(H71), C72(H72), C73(H73), C75(H75), C76(H76), C80(H80), C81(H81),
 C82(H82), C83(H83), C84(H84), C86(H86), C87(H87), C91(H91), C92(H92), C93(H93),
  C94(H94), C95(H95), C97(H97), C98(H98), C102(H102), C103(H103), C104(H104),
 C105(H105), C106(H106), C108(H108), C109(H109), C113(H113), C114(H114),
 C115(H115), C116(H116), C117(H117), C119(H119), C120(H120), C124(H124),
 C125(H125), C126(H126), C127(H127), C128(H128), C130(H130), C131(H131),
 C135(H135), C136(H136), C137(H137), C138(H138), C139(H139), C141(H141),
 C143(H143), C147(H147), C148(H148), C149(H149), C150(H150), C151(H151),
 C153(H153), C154(H154), C158(H158), C159(H159), C160(H160), C161(H161),
 C162(H162), C164(H164), C165(H165), C169(H169), C170(H170), C171(H171),
 C172(H172), C173(H173)
;
_smtbx_masks_special_details
;
A solvent mask was calculated and 259 electrons were found in a volume of 1016cubic angstroms in 2 voids per unit cell, with poorly defined molecules of solvent (CHCl3 and hexane).
The crystallization solvent was CHCl3/hexane and NMR spectroscopy indicated the presence of both CHCl3 and hexane in the bulk crystalline sample. Although this could be consistent with the presence of roughly 3 molecules of hexane and 2 molecules of CHCl3 in the unit cell (which account for 266 electrons per unit cell), the exact proportion of the solvents in the crystal is difficult to determine due to their similar electron count
Moreover, the crystals were observed to lose solvent very quickly during the preparation of the sample, and therefore the exact amount of hexane or CHCl3 is expected to vary among crystals due to their partial loss
;
_smtbx_masks_void_probe_radius 1.2
_smtbx_masks_void_truncation_radius 1.2
_olex2_submission_special_instructions 'No special instructions were received'
_oxdiff_exptl_absorpt_empirical_details
;
Empirical correction (ABSPACK) includes:
- Absorption correction using spherical harmonics
- Frame scaling
;

loop_
_space_group_symop_operation_xyz
'x, y, z'
'-x, -y, -z'

loop_
_atom_site_label
_atom_site_type_symbol
_atom_site_fract_x
_atom_site_fract_y
_atom_site_fract_z
_atom_site_U_iso_or_equiv
_atom_site_adp_type
_atom_site_occupancy
_atom_site_site_symmetry_order
_atom_site_calc_flag
_atom_site_refinement_flags_posn
_atom_site_refinement_flags_adp
_atom_site_refinement_flags_occupancy
_atom_site_disorder_assembly
_atom_site_disorder_group
Sb1 Sb 0.51889(3) 0.27624(2) 0.27628(2) 0.02466(8) Uani 1 1 d . . . . .
Zn1 Zn 0.89060(4) 0.19025(2) 0.40686(2) 0.02431(12) Uani 1 1 d . . . . .
Zn2 Zn 0.55417(4) 0.53687(2) 0.18243(2) 0.02233(11) Uani 1 1 d . . . . .
Zn3 Zn 0.65106(4) 0.06410(2) 0.12404(2) 0.02487(12) Uani 1 1 d . . . . .
N1 N 0.8496(3) 0.20097(16) 0.33246(12) 0.0274(8) Uani 1 1 d . . . . .
N2 N 0.5413(3) 0.43717(15) 0.17315(12) 0.0267(8) Uani 1 1 d . . . . .
N3 N 0.5204(3) 0.11460(15) 0.18334(12) 0.0268(8) Uani 1 1 d . . . . .
N4 N 1.0448(3) 0.22797(15) 0.39156(12) 0.0241(7) Uani 1 1 d . . . . .
N5 N 0.7918(3) 0.28209(15) 0.42800(12) 0.0252(7) Uani 1 1 d . . . . .
N6 N 0.7473(3) 0.15236(15) 0.44218(12) 0.0268(8) Uani 1 1 d . . . . .
N7 N 1.0009(3) 0.09852(15) 0.40702(12) 0.0277(8) Uani 1 1 d . . . . .
N8 N 0.7236(3) 0.53154(15) 0.14150(12) 0.0246(7) Uani 1 1 d . . . . .
N9 N 0.4821(3) 0.58377(15) 0.12500(11) 0.0234(7) Uani 1 1 d . . . . .
N10 N 0.3919(3) 0.57194(15) 0.22752(12) 0.0261(8) Uani 1 1 d . . . . .
N11 N 0.6327(3) 0.51306(15) 0.24339(12) 0.0249(7) Uani 1 1 d . . . . .
N12 N 0.6140(3) 0.13562(15) 0.07170(12) 0.0268(8) Uani 1 1 d . . . . .
N13 N 0.8012(3) 0.09920(15) 0.12937(12) 0.0264(8) Uani 1 1 d . . . . .
N14 N 0.7170(3) -0.01904(15) 0.16117(13) 0.0281(8) Uani 1 1 d . . . . .
N15 N 0.5325(3) 0.01673(15) 0.10250(12) 0.0271(8) Uani 1 1 d . . . . .
C11 C 0.7059(4) 0.23575(18) 0.27853(14) 0.0251(9) Uani 1 1 d . . . . .
C12 C 0.7366(4) 0.22224(19) 0.32430(15) 0.0281(9) Uani 1 1 d . . . . .
H12 H 0.673335 0.228454 0.351677 0.034 Uiso 1 1 calc R U . . .
C13 C 0.9383(4) 0.1939(2) 0.29364(16) 0.0361(11) Uani 1 1 d . . . . .
H13 H 1.019027 0.179725 0.298511 0.043 Uiso 1 1 calc R U . . .
C14 C 0.9166(4) 0.2064(2) 0.24696(17) 0.0430(12) Uani 1 1 d . . . . .
H14 H 0.981575 0.200994 0.220246 0.052 Uiso 1 1 calc R U . . .
C15 C 0.7996(4) 0.2269(2) 0.23928(16) 0.0361(11) Uani 1 1 d . . . . .
H15 H 0.783616 0.234912 0.207164 0.043 Uiso 1 1 calc R U . . .
C21 C 0.5374(4) 0.33051(18) 0.20833(15) 0.0256(9) Uani 1 1 d . . . . .
C22 C 0.5441(4) 0.39504(19) 0.21049(15) 0.0278(9) Uani 1 1 d . . . . .
H22 H 0.551101 0.410343 0.240813 0.033 Uiso 1 1 calc R U . . .
C23 C 0.5305(4) 0.4154(2) 0.13063(15) 0.0307(10) Uani 1 1 d . . . . .
H23 H 0.527848 0.444931 0.103689 0.037 Uiso 1 1 calc R U . . .
C24 C 0.5230(5) 0.3528(2) 0.12400(16) 0.0391(11) Uani 1 1 d . . . . .
H24 H 0.515755 0.339263 0.093160 0.047 Uiso 1 1 calc R U . . .
C25 C 0.5263(4) 0.3094(2) 0.16344(15) 0.0332(10) Uani 1 1 d . . . . .
H25 H 0.521063 0.265688 0.159796 0.040 Uiso 1 1 calc R U . . .
C31 C 0.4712(4) 0.19960(18) 0.24222(15) 0.0263(9) Uani 1 1 d . . . . .
C32 C 0.5521(4) 0.15501(18) 0.21117(15) 0.0269(9) Uani 1 1 d . . . . .
H32 H 0.635454 0.152959 0.209504 0.032 Uiso 1 1 calc R U . . .
C33 C 0.4029(4) 0.1158(2) 0.18748(16) 0.0339(10) Uani 1 1 d . . . . .
H33 H 0.378851 0.086886 0.168494 0.041 Uiso 1 1 calc R U . . .
C34 C 0.3150(4) 0.1575(2) 0.21828(16) 0.0367(11) Uani 1 1 d . . . . .
H34 H 0.232510 0.156800 0.220698 0.044 Uiso 1 1 calc R U . . .
C35 C 0.3497(4) 0.2001(2) 0.24540(16) 0.0320(10) Uani 1 1 d . . . . .
H35 H 0.290787 0.229833 0.266224 0.038 Uiso 1 1 calc R U . . .
C41 C 1.1245(4) 0.08201(19) 0.39184(15) 0.0264(9) Uani 1 1 d . . . . .
C42 C 1.1642(4) 0.0123(2) 0.39623(16) 0.0333(10) Uani 1 1 d . . . . .
H42 H 1.244922 -0.011654 0.388856 0.040 Uiso 1 1 calc R U . . .
C43 C 1.0669(4) -0.0128(2) 0.41258(16) 0.0318(10) Uani 1 1 d . . . . .
H43 H 1.065956 -0.057552 0.418406 0.038 Uiso 1 1 calc R U . . .
C44 C 0.9638(4) 0.04120(19) 0.41961(15) 0.0291(9) Uani 1 1 d . . . . .
C45 C 0.8454(4) 0.03573(19) 0.43832(15) 0.0298(10) Uani 1 1 d . . . . .
C46 C 0.8216(4) -0.0311(2) 0.44572(18) 0.0379(11) Uani 1 1 d . . . . .
C47 C 0.8536(7) -0.0718(2) 0.4830(2) 0.069(2) Uani 1 1 d . . . . .
H47 H 0.893474 -0.057512 0.505689 0.083 Uiso 1 1 calc R U . . .
C48 C 0.8291(8) -0.1339(3) 0.4886(2) 0.087(3) Uani 1 1 d . . . . .
H48 H 0.851193 -0.161527 0.514983 0.104 Uiso 1 1 calc R U . . .
C49 C 0.7722(6) -0.1547(3) 0.4551(3) 0.084(2) Uani 1 1 d . . . . .
H49 H 0.755814 -0.197050 0.458075 0.100 Uiso 1 1 calc R U . . .
C50 C 0.7406(9) -0.1154(3) 0.4190(4) 0.141(5) Uani 1 1 d . . . . .
H50 H 0.700002 -0.129415 0.396426 0.170 Uiso 1 1 calc R U . . .
C51 C 0.7661(8) -0.0536(3) 0.4136(4) 0.112(4) Uani 1 1 d . . . . .
H51 H 0.744377 -0.026617 0.386931 0.134 Uiso 1 1 calc R U . . .
C52 C 0.7469(4) 0.0876(2) 0.45088(16) 0.0308(10) Uani 1 1 d . . . . .
C53 C 0.6299(4) 0.0814(2) 0.47633(18) 0.0407(12) Uani 1 1 d . . . . .
H53 H 0.605693 0.041783 0.486439 0.049 Uiso 1 1 calc R U . . .
C54 C 0.5613(4) 0.1414(2) 0.48317(18) 0.0396(11) Uani 1 1 d . . . . .
H54 H 0.479905 0.152314 0.499165 0.047 Uiso 1 1 calc R U . . .
C55 C 0.6340(4) 0.1863(2) 0.46177(15) 0.0289(9) Uani 1 1 d . . . . .
C56 C 0.5961(4) 0.2546(2) 0.46195(14) 0.0271(9) Uani 1 1 d . . . . .
C57 C 0.4678(4) 0.28289(19) 0.48379(15) 0.0297(10) Uani 1 1 d . . . . .
C58 C 0.4398(5) 0.3156(2) 0.52716(17) 0.0450(12) Uani 1 1 d . . . . .
H58 H 0.502470 0.320925 0.543090 0.054 Uiso 1 1 calc R U . . .
C59 C 0.3213(5) 0.3407(3) 0.54754(19) 0.0539(15) Uani 1 1 d . . . . .
H59 H 0.303331 0.362972 0.577423 0.065 Uiso 1 1 calc R U . . .
C60 C 0.2303(5) 0.3338(2) 0.52529(18) 0.0425(12) Uani 1 1 d . . . . .
H60 H 0.149033 0.350084 0.539955 0.051 Uiso 1 1 calc R U . . .
C61 C 0.2566(4) 0.3034(2) 0.48179(19) 0.0451(12) Uani 1 1 d . . . . .
H61 H 0.193400 0.299728 0.465580 0.054 Uiso 1 1 calc R U . . .
C62 C 0.3746(4) 0.2780(2) 0.46110(17) 0.0392(11) Uani 1 1 d . . . . .
H62 H 0.391699 0.256767 0.430802 0.047 Uiso 1 1 calc R U . . .
C63 C 0.6701(4) 0.29836(19) 0.44512(14) 0.0260(9) Uani 1 1 d . . . . .
C64 C 0.6304(4) 0.3683(2) 0.44440(15) 0.0295(10) Uani 1 1 d . . . . .
H64 H 0.550303 0.392443 0.453566 0.035 Uiso 1 1 calc R U . . .
C65 C 0.7289(4) 0.39290(19) 0.42819(14) 0.0275(9) Uani 1 1 d . . . . .
H65 H 0.730798 0.437707 0.424028 0.033 Uiso 1 1 calc R U . . .
C66 C 0.8309(4) 0.33886(18) 0.41833(14) 0.0244(9) Uani 1 1 d . . . . .
C67 C 0.9488(4) 0.34488(19) 0.40084(14) 0.0255(9) Uani 1 1 d . . . . .
C68 C 0.9713(4) 0.41214(19) 0.39736(15) 0.0274(9) Uani 1 1 d . . . . .
C69 C 0.9497(4) 0.4479(2) 0.43968(16) 0.0319(10) Uani 1 1 d . . . . .
H69 H 0.924219 0.428690 0.470232 0.038 Uiso 1 1 calc R U . . .
C70 C 0.9652(5) 0.5115(2) 0.43730(17) 0.0384(11) Uani 1 1 d . . . . .
H70 H 0.950663 0.535460 0.466285 0.046 Uiso 1 1 calc R U . . .
C71 C 1.0016(5) 0.5401(2) 0.39317(17) 0.0400(12) Uani 1 1 d . . . . .
H71 H 1.011154 0.583833 0.391675 0.048 Uiso 1 1 calc R U . . .
C72 C 1.0240(4) 0.5051(2) 0.35137(17) 0.0384(11) Uani 1 1 d . . . . .
H72 H 1.048969 0.524666 0.320921 0.046 Uiso 1 1 calc R U . . .
C73 C 1.0102(4) 0.4411(2) 0.35339(16) 0.0328(10) Uani 1 1 d . . . . .
H73 H 1.027586 0.417015 0.324351 0.039 Uiso 1 1 calc R U . . .
C74 C 1.0475(4) 0.29284(19) 0.38803(14) 0.0257(9) Uani 1 1 d . . . . .
C75 C 1.1692(4) 0.2998(2) 0.37014(15) 0.0305(10) Uani 1 1 d . . . . .
H75 H 1.195885 0.339412 0.364296 0.037 Uiso 1 1 calc R U . . .
C76 C 1.2380(4) 0.2391(2) 0.36332(15) 0.0302(10) Uani 1 1 d . . . . .
H76 H 1.322128 0.228271 0.351604 0.036 Uiso 1 1 calc R U . . .
C77 C 1.1609(4) 0.19384(19) 0.37697(14) 0.0259(9) Uani 1 1 d . . . . .
C78 C 1.1989(4) 0.12562(19) 0.37637(15) 0.0276(9) Uani 1 1 d . . . . .
C79 C 1.3303(4) 0.0975(2) 0.35726(16) 0.0311(10) Uani 1 1 d . . . . .
C80 C 1.4199(4) 0.1084(2) 0.37990(18) 0.0421(12) Uani 1 1 d . . . . .
H80 H 1.399441 0.132034 0.409214 0.051 Uiso 1 1 calc R U . . .
C81 C 1.5400(5) 0.0848(3) 0.3599(2) 0.0547(14) Uani 1 1 d . . . . .
H81 H 1.601189 0.094141 0.374895 0.066 Uiso 1 1 calc R U . . .
C82 C 1.5713(5) 0.0481(3) 0.3187(2) 0.0562(15) Uani 1 1 d . . . . .
H82 H 1.653596 0.031691 0.305493 0.067 Uiso 1 1 calc R U . . .
C83 C 1.4820(5) 0.0352(2) 0.29662(18) 0.0452(13) Uani 1 1 d . . . . .
H83 H 1.502490 0.009054 0.268538 0.054 Uiso 1 1 calc R U . . .
C84 C 1.3628(4) 0.0607(2) 0.31570(16) 0.0352(11) Uani 1 1 d . . . . .
H84 H 1.301846 0.052681 0.299906 0.042 Uiso 1 1 calc R U . . .
C85 C 0.7493(4) 0.4813(2) 0.24268(15) 0.0299(10) Uani 1 1 d . . . . .
C86 C 0.7610(4) 0.4514(3) 0.28961(16) 0.0438(12) Uani 1 1 d . . . . .
H86 H 0.832460 0.426283 0.298862 0.053 Uiso 1 1 calc R U . . .
C87 C 0.6519(5) 0.4659(2) 0.31781(17) 0.0434(12) Uani 1 1 d . . . . .
H87 H 0.631833 0.452410 0.350706 0.052 Uiso 1 1 calc R U . . .
C88 C 0.5717(4) 0.5050(2) 0.28948(15) 0.0293(9) Uani 1 1 d . . . . .
C89 C 0.4481(4) 0.5302(2) 0.30593(15) 0.0292(9) Uani 1 1 d . . . . .
C90 C 0.4026(4) 0.5196(2) 0.35849(15) 0.0330(10) Uani 1 1 d . . . . .
C91 C 0.4366(7) 0.5494(3) 0.39438(19) 0.074(2) Uani 1 1 d . . . . .
H91 H 0.488381 0.578921 0.385671 0.088 Uiso 1 1 calc R U . . .
C92 C 0.3962(8) 0.5370(4) 0.4430(2) 0.084(2) Uani 1 1 d . . . . .
H92 H 0.420291 0.558320 0.467241 0.101 Uiso 1 1 calc R U . . .
C93 C 0.3228(5) 0.4949(3) 0.45650(19) 0.0562(15) Uani 1 1 d . . . . .
H93 H 0.292491 0.488115 0.489872 0.067 Uiso 1 1 calc R U . . .
C94 C 0.2934(5) 0.4631(3) 0.4222(2) 0.0577(15) Uani 1 1 d . . . . .
H94 H 0.245101 0.431957 0.431456 0.069 Uiso 1 1 calc R U . . .
C95 C 0.3326(5) 0.4749(2) 0.37304(18) 0.0474(13) Uani 1 1 d . . . . .
H95 H 0.310664 0.451706 0.349301 0.057 Uiso 1 1 calc R U . . .
C96 C 0.3672(4) 0.56358(19) 0.27681(15) 0.0283(9) Uani 1 1 d . . . . .
C97 C 0.2434(4) 0.5945(2) 0.29476(17) 0.0365(11) Uani 1 1 d . . . . .
H97 H 0.203815 0.596087 0.327700 0.044 Uiso 1 1 calc R U . . .
C98 C 0.1946(4) 0.6207(2) 0.25608(16) 0.0345(10) Uani 1 1 d . . . . .
H98 H 0.114320 0.644341 0.256615 0.041 Uiso 1 1 calc R U . . .
C99 C 0.2871(4) 0.60620(18) 0.21389(15) 0.0270(9) Uani 1 1 d . . . . .
C100 C 0.2729(4) 0.62513(18) 0.16610(15) 0.0270(9) Uani 1 1 d . . . . .
C101 C 0.1521(4) 0.6633(2) 0.15827(16) 0.0305(10) Uani 1 1 d . . . . .
C102 C 0.1234(5) 0.7306(2) 0.1610(3) 0.0652(18) Uani 1 1 d . . . . .
H102 H 0.180751 0.752853 0.168183 0.078 Uiso 1 1 calc R U . . .
C103 C 0.0121(6) 0.7658(3) 0.1535(3) 0.077(2) Uani 1 1 d . . . . .
H103 H -0.005931 0.811885 0.155449 0.092 Uiso 1 1 calc R U . . .
C104 C -0.0726(5) 0.7351(3) 0.1432(2) 0.0533(14) Uani 1 1 d . . . . .
H104 H -0.149084 0.759561 0.138361 0.064 Uiso 1 1 calc R U . . .
C105 C -0.0460(5) 0.6692(3) 0.1399(2) 0.0520(14) Uani 1 1 d . . . . .
H105 H -0.104179 0.647575 0.132715 0.062 Uiso 1 1 calc R U . . .
C106 C 0.0652(4) 0.6333(2) 0.14703(18) 0.0396(11) Uani 1 1 d . . . . .
H106 H 0.082672 0.587356 0.144188 0.047 Uiso 1 1 calc R U . . .
C107 C 0.3637(4) 0.61388(18) 0.12513(15) 0.0256(9) Uani 1 1 d . . . . .
C108 C 0.3487(4) 0.6346(2) 0.07617(16) 0.0330(10) Uani 1 1 d . . . . .
H108 H 0.275861 0.656214 0.066125 0.040 Uiso 1 1 calc R U . . .
C109 C 0.4574(4) 0.6175(2) 0.04729(16) 0.0321(10) Uani 1 1 d . . . . .
H109 H 0.475148 0.624643 0.013169 0.038 Uiso 1 1 calc R U . . .
C110 C 0.5411(4) 0.58655(18) 0.07791(14) 0.0251(9) Uani 1 1 d . . . . .
C111 C 0.6659(4) 0.56729(18) 0.06224(14) 0.0242(9) Uani 1 1 d . . . . .
C112 C 0.7092(4) 0.57320(19) 0.00886(14) 0.0272(9) Uani 1 1 d . . . . .
C113 C 0.7574(5) 0.6251(2) -0.01115(16) 0.0391(11) Uani 1 1 d . . . . .
H113 H 0.769075 0.656262 0.009562 0.047 Uiso 1 1 calc R U . . .
C114 C 0.7892(5) 0.6322(3) -0.06153(18) 0.0501(14) Uani 1 1 d . . . . .
H114 H 0.823122 0.667763 -0.074984 0.060 Uiso 1 1 calc R U . . .
C115 C 0.7709(4) 0.5873(3) -0.09146(17) 0.0471(13) Uani 1 1 d . . . . .
H115 H 0.789953 0.592596 -0.125725 0.057 Uiso 1 1 calc R U . . .
C116 C 0.7252(5) 0.5348(3) -0.07202(17) 0.0481(13) Uani 1 1 d . . . . .
H116 H 0.714984 0.503287 -0.092860 0.058 Uiso 1 1 calc R U . . .
C117 C 0.6941(4) 0.5276(2) -0.02233(16) 0.0378(11) Uani 1 1 d . . . . .
H117 H 0.662096 0.491275 -0.009192 0.045 Uiso 1 1 calc R U . . .
C118 C 0.7511(4) 0.54427(18) 0.09266(14) 0.0238(9) Uani 1 1 d . . . . .
C119 C 0.8795(4) 0.52758(19) 0.07666(15) 0.0284(9) Uani 1 1 d . . . . .
H119 H 0.921667 0.532708 0.044691 0.034 Uiso 1 1 calc R U . . .
C120 C 0.9280(4) 0.50336(19) 0.11571(15) 0.0288(9) Uani 1 1 d . . . . .
H120 H 1.011211 0.487866 0.116385 0.035 Uiso 1 1 calc R U . . .
C121 C 0.8307(4) 0.50521(18) 0.15635(14) 0.0248(9) Uani 1 1 d . . . . .
C122 C 0.8436(4) 0.47959(19) 0.20265(15) 0.0273(9) Uani 1 1 d . . . . .
C123 C 0.9670(4) 0.4456(2) 0.21075(14) 0.0279(9) Uani 1 1 d . . . . .
C124 C 1.0010(5) 0.3790(2) 0.2101(2) 0.0490(13) Uani 1 1 d . . . . .
H124 H 0.946385 0.354327 0.203861 0.059 Uiso 1 1 calc R U . . .
C125 C 1.1139(5) 0.3470(2) 0.2185(2) 0.0539(14) Uani 1 1 d . . . . .
H125 H 1.135347 0.300833 0.218597 0.065 Uiso 1 1 calc R U . . .
C126 C 1.1949(5) 0.3821(3) 0.22676(17) 0.0455(13) Uani 1 1 d . . . . .
H126 H 1.272771 0.360314 0.231872 0.055 Uiso 1 1 calc R U . . .
C127 C 1.1622(4) 0.4489(3) 0.22754(16) 0.0403(11) Uani 1 1 d . . . . .
H127 H 1.217556 0.473385 0.233233 0.048 Uiso 1 1 calc R U . . .
C128 C 1.0481(4) 0.4805(2) 0.22000(15) 0.0342(10) Uani 1 1 d . . . . .
H128 H 1.025518 0.526663 0.221200 0.041 Uiso 1 1 calc R U . . .
C129 C 0.6684(4) 0.18691(19) 0.05923(15) 0.0269(9) Uani 1 1 d . . . . .
C130 C 0.6051(4) 0.2304(2) 0.02626(16) 0.0335(10) Uani 1 1 d . . . . .
H130 H 0.623808 0.269869 0.012423 0.040 Uiso 1 1 calc R U . . .
C131 C 0.5141(4) 0.2040(2) 0.01893(16) 0.0339(10) Uani 1 1 d . . . . .
H131 H 0.457412 0.221305 -0.001560 0.041 Uiso 1 1 calc R U . . .
C132 C 0.5184(4) 0.14525(19) 0.04766(15) 0.0273(9) Uani 1 1 d . . . . .
C133 C 0.4379(4) 0.10366(19) 0.05005(15) 0.0265(9) Uani 1 1 d . . . . .
C134 C 0.3355(4) 0.1262(2) 0.02340(15) 0.0286(9) Uani 1 1 d . . . . .
C135 C 0.2522(4) 0.1840(2) 0.03568(18) 0.0371(11) Uani 1 1 d . . . . .
H135 H 0.259560 0.208745 0.061769 0.044 Uiso 1 1 calc R U . . .
C136 C 0.1594(4) 0.2057(2) 0.01040(18) 0.0394(11) Uani 1 1 d . . . . .
H136 H 0.103521 0.245411 0.019000 0.047 Uiso 1 1 calc R U . . .
C137 C 0.1469(4) 0.1700(2) -0.02741(18) 0.0444(12) Uani 1 1 d . . . . .
H137 H 0.082948 0.185034 -0.044900 0.053 Uiso 1 1 calc R U . . .
C138 C 0.2279(5) 0.1124(3) -0.03945(18) 0.0472(13) Uani 1 1 d . . . . .
H138 H 0.219535 0.087643 -0.065336 0.057 Uiso 1 1 calc R U . . .
C139 C 0.3217(4) 0.0902(2) -0.01425(17) 0.0400(11) Uani 1 1 d . . . . .
H139 H 0.376771 0.050184 -0.022767 0.048 Uiso 1 1 calc R U . . .
C140 C 0.4453(4) 0.04423(19) 0.07535(16) 0.0294(9) Uani 1 1 d . . . . .
C141 C 0.3606(5) 0.0024(2) 0.07909(19) 0.0417(12) Uani 1 1 d . . . . .
H141 H 0.290655 0.010355 0.064701 0.050 Uiso 1 1 calc R U . . .
C143 C 0.3988(5) -0.0495(2) 0.1066(2) 0.0472(13) Uani 1 1 d . . . . .
H143 H 0.362105 -0.085707 0.114367 0.057 Uiso 1 1 calc R U . . .
C144 C 0.5052(4) -0.04056(19) 0.12210(17) 0.0321(10) Uani 1 1 d . . . . .
C145 C 0.5690(4) -0.08339(19) 0.15324(17) 0.0338(10) Uani 1 1 d . . . . .
C146 C 0.5313(5) -0.1467(2) 0.1668(2) 0.0425(12) Uani 1 1 d . . . . .
C147 C 0.5481(6) -0.1935(3) 0.1316(2) 0.0666(18) Uani 1 1 d . . . . .
H147 H 0.583249 -0.185122 0.099078 0.080 Uiso 1 1 calc R U . . .
C148 C 0.5139(8) -0.2518(3) 0.1436(3) 0.090(3) Uani 1 1 d . . . . .
H148 H 0.525149 -0.283232 0.119281 0.108 Uiso 1 1 calc R U . . .
C149 C 0.4650(7) -0.2645(3) 0.1896(3) 0.086(3) Uani 1 1 d . . . . .
H149 H 0.442283 -0.305002 0.197410 0.103 Uiso 1 1 calc R U . . .
C150 C 0.4471(6) -0.2194(3) 0.2257(3) 0.074(2) Uani 1 1 d . . . . .
H150 H 0.411900 -0.228653 0.258017 0.088 Uiso 1 1 calc R U . . .
C151 C 0.4816(5) -0.1597(3) 0.2141(2) 0.0547(15) Uani 1 1 d . . . . .
H151 H 0.470841 -0.128582 0.238569 0.066 Uiso 1 1 calc R U . . .
C152 C 0.6659(4) -0.07214(19) 0.17195(17) 0.0325(10) Uani 1 1 d . . . . .
C153 C 0.7295(4) -0.1151(2) 0.20514(18) 0.0399(12) Uani 1 1 d . . . . .
H153 H 0.712733 -0.155416 0.217998 0.048 Uiso 1 1 calc R U . . .
C154 C 0.8167(4) -0.0876(2) 0.21454(18) 0.0393(11) Uani 1 1 d . . . . .
H154 H 0.871807 -0.104344 0.235768 0.047 Uiso 1 1 calc R U . . .
C155 C 0.8110(4) -0.02787(19) 0.18640(16) 0.0307(10) Uani 1 1 d . . . . .
C156 C 0.8905(4) 0.0139(2) 0.18352(15) 0.0295(9) Uani 1 1 d . . . . .
C157 C 0.9877(4) -0.0048(2) 0.21319(16) 0.0337(10) Uani 1 1 d . . . . .
C158 C 1.0879(6) -0.0522(4) 0.1994(2) 0.078(2) Uani 1 1 d . . . . .
H158 H 1.096200 -0.074686 0.170182 0.094 Uiso 1 1 calc R U . . .
C159 C 1.1782(6) -0.0683(4) 0.2271(3) 0.092(2) Uani 1 1 d . . . . .
H159 H 1.248108 -0.100728 0.216265 0.111 Uiso 1 1 calc R U . . .
C160 C 1.1668(6) -0.0377(3) 0.2698(3) 0.0660(18) Uani 1 1 d . . . . .
H160 H 1.228698 -0.048375 0.288760 0.079 Uiso 1 1 calc R U . . .
C161 C 1.0668(7) 0.0076(3) 0.2847(2) 0.075(2) Uani 1 1 d . . . . .
H161 H 1.057409 0.028360 0.314821 0.090 Uiso 1 1 calc R U . . .
C162 C 0.9769(6) 0.0247(3) 0.2568(2) 0.0577(15) Uani 1 1 d . . . . .
H162 H 0.907214 0.057080 0.267950 0.069 Uiso 1 1 calc R U . . .
C163 C 0.8899(4) 0.07012(19) 0.15473(15) 0.0280(9) Uani 1 1 d . . . . .
C164 C 0.9841(4) 0.1059(2) 0.14659(16) 0.0353(10) Uani 1 1 d . . . . .
H164 H 1.055984 0.095716 0.159772 0.042 Uiso 1 1 calc R U . . .
C165 C 0.9511(4) 0.1567(2) 0.11667(16) 0.0336(10) Uani 1 1 d . . . . .
H165 H 0.995376 0.188995 0.104927 0.040 Uiso 1 1 calc R U . . .
C166 C 0.8360(4) 0.15277(19) 0.10590(14) 0.0256(9) Uani 1 1 d . . . . .
C167 C 0.7719(4) 0.19604(19) 0.07520(15) 0.0278(9) Uani 1 1 d . . . . .
C168 C 0.8175(4) 0.2562(2) 0.05819(16) 0.0295(9) Uani 1 1 d . . . . .
C169 C 0.8249(5) 0.3007(2) 0.09181(18) 0.0409(12) Uani 1 1 d . . . . .
H169 H 0.800838 0.292612 0.125506 0.049 Uiso 1 1 calc R U . . .
C170 C 0.8666(5) 0.3565(2) 0.0769(2) 0.0475(13) Uani 1 1 d . . . . .
H170 H 0.871751 0.385854 0.100457 0.057 Uiso 1 1 calc R U . . .
C171 C 0.9005(5) 0.3698(2) 0.0285(2) 0.0464(13) Uani 1 1 d . . . . .
H171 H 0.927868 0.408518 0.018435 0.056 Uiso 1 1 calc R U . . .
C172 C 0.8945(4) 0.3268(2) -0.00511(19) 0.0428(12) Uani 1 1 d . . . . .
H172 H 0.919027 0.335611 -0.038663 0.051 Uiso 1 1 calc R U . . .
C173 C 0.8529(4) 0.2700(2) 0.00909(17) 0.0347(10) Uani 1 1 d . . . . .
H173 H 0.848698 0.240776 -0.014763 0.042 Uiso 1 1 calc R U . . .
C1S C 0.6840(12) 0.6456(5) 0.2881(6) 0.154(5) Uani 1 1 d . . . . .
H1S H 0.650068 0.614216 0.272451 0.185 Uiso 1 1 calc R U . . .
Cl1S Cl 0.5803(8) 0.6915(4) 0.3224(2) 0.351(4) Uani 1 1 d . . . . .
Cl2S Cl 0.7506(7) 0.6908(4) 0.2456(4) 0.423(6) Uani 1 1 d . . . . .
Cl3S Cl 0.7998(7) 0.6042(3) 0.3152(2) 0.314(4) Uani 1 1 d . . . . .

loop_
_atom_site_aniso_label
_atom_site_aniso_U_11
_atom_site_aniso_U_22
_atom_site_aniso_U_33
_atom_site_aniso_U_23
_atom_site_aniso_U_13
_atom_site_aniso_U_12
Sb1 0.02413(16) 0.02434(14) 0.02529(15) 0.00017(10) -0.00331(11) -0.00580(11)
Zn1 0.0204(3) 0.0260(2) 0.0270(3) -0.00053(18) -0.0036(2) -0.00649(19)
Zn2 0.0197(3) 0.0245(2) 0.0228(2) 0.00372(18) -0.00515(19) -0.00495(18)
Zn3 0.0234(3) 0.0228(2) 0.0307(3) -0.00011(18) -0.0101(2) -0.00534(19)
N1 0.024(2) 0.0300(18) 0.0285(19) -0.0004(14) -0.0058(15) -0.0056(15)
N2 0.024(2) 0.0274(18) 0.0289(19) 0.0057(14) -0.0053(15) -0.0061(14)
N3 0.025(2) 0.0258(17) 0.0299(19) 0.0022(14) -0.0058(15) -0.0067(14)
N4 0.0218(19) 0.0265(17) 0.0258(18) -0.0016(13) -0.0035(14) -0.0093(14)
N5 0.0206(19) 0.0282(18) 0.0266(18) -0.0006(14) -0.0021(14) -0.0069(14)
N6 0.0219(19) 0.0272(18) 0.0322(19) -0.0015(14) -0.0038(15) -0.0075(14)
N7 0.026(2) 0.0269(18) 0.0314(19) 0.0011(14) -0.0076(16) -0.0078(15)
N8 0.0214(19) 0.0298(18) 0.0231(18) 0.0059(14) -0.0065(14) -0.0060(14)
N9 0.0213(19) 0.0252(17) 0.0230(18) 0.0042(13) -0.0037(14) -0.0052(14)
N10 0.026(2) 0.0249(17) 0.0270(19) 0.0020(14) -0.0043(15) -0.0058(14)
N11 0.0232(19) 0.0283(17) 0.0244(18) 0.0014(14) -0.0074(15) -0.0060(14)
N12 0.026(2) 0.0275(18) 0.0300(19) 0.0012(14) -0.0105(15) -0.0073(15)
N13 0.0227(19) 0.0283(18) 0.0306(19) 0.0004(14) -0.0114(15) -0.0051(14)
N14 0.026(2) 0.0247(17) 0.037(2) 0.0002(14) -0.0126(16) -0.0056(14)
N15 0.026(2) 0.0236(17) 0.034(2) -0.0012(14) -0.0115(16) -0.0049(14)
C11 0.028(2) 0.026(2) 0.023(2) 0.0019(16) -0.0059(18) -0.0094(17)
C12 0.030(3) 0.030(2) 0.023(2) 0.0015(16) 0.0015(18) -0.0101(18)
C13 0.025(3) 0.052(3) 0.031(2) -0.007(2) -0.006(2) -0.006(2)
C14 0.026(3) 0.069(3) 0.031(3) -0.004(2) 0.002(2) -0.011(2)
C15 0.034(3) 0.050(3) 0.026(2) 0.0008(19) -0.007(2) -0.010(2)
C21 0.018(2) 0.024(2) 0.033(2) 0.0016(17) -0.0037(18) -0.0039(16)
C22 0.029(2) 0.030(2) 0.025(2) 0.0012(17) -0.0054(18) -0.0077(18)
C23 0.033(3) 0.032(2) 0.026(2) 0.0069(17) -0.0065(19) -0.0052(19)
C24 0.057(3) 0.035(2) 0.028(2) -0.0010(19) -0.014(2) -0.009(2)
C25 0.045(3) 0.026(2) 0.031(2) -0.0014(17) -0.009(2) -0.0102(19)
C31 0.026(2) 0.025(2) 0.030(2) 0.0037(16) -0.0078(18) -0.0071(17)
C32 0.026(2) 0.024(2) 0.033(2) 0.0046(17) -0.0093(18) -0.0074(17)
C33 0.028(3) 0.039(2) 0.037(3) -0.0048(19) -0.006(2) -0.012(2)
C34 0.021(2) 0.052(3) 0.040(3) -0.006(2) -0.009(2) -0.011(2)
C35 0.027(3) 0.036(2) 0.032(2) -0.0014(18) -0.0059(19) -0.0026(19)
C41 0.021(2) 0.030(2) 0.029(2) -0.0014(17) -0.0068(18) -0.0045(17)
C42 0.029(3) 0.034(2) 0.036(2) 0.0013(19) -0.007(2) -0.0022(19)
C43 0.031(3) 0.026(2) 0.037(2) 0.0022(18) -0.007(2) -0.0034(18)
C44 0.030(3) 0.028(2) 0.031(2) 0.0016(17) -0.0097(19) -0.0073(18)
C45 0.032(3) 0.027(2) 0.034(2) 0.0016(17) -0.0090(19) -0.0101(18)
C46 0.029(3) 0.032(2) 0.052(3) 0.003(2) -0.003(2) -0.0097(19)
C47 0.129(6) 0.036(3) 0.040(3) 0.004(2) -0.004(3) -0.025(3)
C48 0.149(8) 0.039(3) 0.053(4) 0.012(3) 0.025(4) -0.019(4)
C49 0.060(4) 0.037(3) 0.151(7) 0.011(4) -0.003(5) -0.019(3)
C50 0.166(10) 0.049(4) 0.263(13) 0.036(6) -0.158(10) -0.048(5)
C51 0.150(8) 0.042(4) 0.190(9) 0.032(4) -0.134(7) -0.039(4)
C52 0.027(2) 0.032(2) 0.036(2) 0.0034(18) -0.0065(19) -0.0121(18)
C53 0.031(3) 0.037(3) 0.053(3) 0.006(2) 0.003(2) -0.017(2)
C54 0.028(3) 0.041(3) 0.048(3) 0.006(2) 0.000(2) -0.012(2)
C55 0.024(2) 0.034(2) 0.027(2) 0.0002(17) -0.0025(18) -0.0050(18)
C56 0.024(2) 0.035(2) 0.024(2) 0.0003(17) -0.0046(18) -0.0103(18)
C57 0.026(2) 0.030(2) 0.032(2) -0.0022(17) 0.0022(19) -0.0084(18)
C58 0.036(3) 0.063(3) 0.034(3) -0.010(2) 0.003(2) -0.011(2)
C59 0.048(4) 0.064(3) 0.044(3) -0.016(3) 0.011(3) -0.011(3)
C60 0.030(3) 0.037(3) 0.053(3) -0.001(2) 0.008(2) -0.003(2)
C61 0.025(3) 0.056(3) 0.053(3) 0.004(2) -0.004(2) -0.008(2)
C62 0.030(3) 0.050(3) 0.036(3) -0.007(2) -0.001(2) -0.006(2)
C63 0.023(2) 0.033(2) 0.024(2) -0.0032(17) -0.0051(17) -0.0080(18)
C64 0.026(2) 0.033(2) 0.027(2) -0.0040(17) -0.0040(18) -0.0025(18)
C65 0.030(3) 0.028(2) 0.024(2) -0.0012(16) -0.0065(18) -0.0060(18)
C66 0.026(2) 0.025(2) 0.023(2) -0.0038(16) -0.0057(17) -0.0062(17)
C67 0.029(2) 0.029(2) 0.020(2) -0.0021(16) -0.0046(17) -0.0100(18)
C68 0.025(2) 0.026(2) 0.032(2) 0.0001(17) -0.0057(18) -0.0069(17)
C69 0.034(3) 0.033(2) 0.030(2) -0.0022(18) -0.0043(19) -0.0096(19)
C70 0.047(3) 0.033(2) 0.036(3) -0.0095(19) -0.006(2) -0.008(2)
C71 0.047(3) 0.027(2) 0.048(3) -0.003(2) -0.003(2) -0.014(2)
C72 0.044(3) 0.038(3) 0.035(3) 0.002(2) -0.001(2) -0.020(2)
C73 0.031(3) 0.037(2) 0.031(2) -0.0031(18) -0.0016(19) -0.0115(19)
C74 0.026(2) 0.031(2) 0.023(2) -0.0016(16) -0.0032(17) -0.0126(18)
C75 0.030(3) 0.033(2) 0.031(2) -0.0020(18) -0.0031(19) -0.0158(19)
C76 0.019(2) 0.040(2) 0.031(2) -0.0061(18) 0.0015(18) -0.0093(18)
C77 0.022(2) 0.034(2) 0.023(2) -0.0014(17) -0.0040(17) -0.0084(18)
C78 0.025(2) 0.032(2) 0.026(2) -0.0013(17) -0.0048(18) -0.0050(18)
C79 0.023(2) 0.031(2) 0.037(3) 0.0046(18) -0.0022(19) -0.0046(18)
C80 0.031(3) 0.053(3) 0.042(3) 0.001(2) -0.010(2) -0.007(2)
C81 0.029(3) 0.069(4) 0.066(4) 0.006(3) -0.016(3) -0.007(3)
C82 0.029(3) 0.060(3) 0.066(4) 0.015(3) 0.003(3) 0.003(2)
C83 0.041(3) 0.041(3) 0.044(3) 0.002(2) 0.006(2) -0.001(2)
C84 0.034(3) 0.029(2) 0.040(3) 0.0026(19) -0.002(2) -0.0050(19)
C85 0.027(2) 0.036(2) 0.031(2) 0.0066(18) -0.0138(19) -0.0095(19)
C86 0.029(3) 0.072(3) 0.030(3) 0.015(2) -0.014(2) -0.005(2)
C87 0.040(3) 0.067(3) 0.023(2) 0.013(2) -0.010(2) -0.011(2)
C88 0.029(3) 0.038(2) 0.024(2) 0.0036(17) -0.0070(18) -0.0124(19)
C89 0.029(3) 0.035(2) 0.024(2) 0.0007(17) -0.0010(18) -0.0120(19)
C90 0.031(3) 0.039(2) 0.026(2) 0.0044(18) -0.0026(19) -0.004(2)
C91 0.118(6) 0.084(4) 0.033(3) -0.004(3) 0.001(3) -0.066(4)
C92 0.129(7) 0.100(5) 0.027(3) -0.015(3) 0.003(4) -0.045(5)
C93 0.052(4) 0.069(4) 0.031(3) 0.009(3) 0.010(3) 0.002(3)
C94 0.051(4) 0.067(4) 0.049(3) 0.021(3) 0.004(3) -0.017(3)
C95 0.048(3) 0.053(3) 0.041(3) 0.014(2) -0.005(2) -0.017(3)
C96 0.027(2) 0.032(2) 0.026(2) -0.0009(17) 0.0016(18) -0.0115(18)
C97 0.033(3) 0.040(3) 0.032(3) 0.0011(19) 0.004(2) -0.007(2)
C98 0.024(2) 0.035(2) 0.039(3) 0.0031(19) 0.002(2) -0.0022(19)
C99 0.022(2) 0.024(2) 0.034(2) 0.0015(17) -0.0021(18) -0.0056(17)
C100 0.019(2) 0.022(2) 0.039(2) 0.0032(17) -0.0065(18) -0.0023(16)
C101 0.023(2) 0.031(2) 0.035(2) 0.0067(18) -0.0032(19) -0.0042(18)
C102 0.039(3) 0.035(3) 0.123(6) 0.001(3) -0.023(3) -0.004(2)
C103 0.046(4) 0.036(3) 0.141(7) 0.001(3) -0.018(4) 0.010(3)
C104 0.030(3) 0.064(4) 0.056(3) 0.010(3) -0.008(3) 0.010(3)
C105 0.031(3) 0.064(4) 0.060(3) -0.008(3) -0.013(3) -0.002(3)
C106 0.027(3) 0.038(3) 0.053(3) -0.003(2) -0.009(2) -0.002(2)
C107 0.024(2) 0.022(2) 0.030(2) 0.0046(16) -0.0073(18) -0.0017(16)
C108 0.027(3) 0.037(2) 0.034(2) 0.0067(19) -0.011(2) -0.0023(19)
C109 0.030(3) 0.038(2) 0.025(2) 0.0072(18) -0.0072(19) -0.0011(19)
C110 0.028(2) 0.023(2) 0.024(2) 0.0037(16) -0.0061(18) -0.0051(17)
C111 0.023(2) 0.024(2) 0.025(2) 0.0031(16) -0.0042(17) -0.0046(16)
C112 0.022(2) 0.031(2) 0.025(2) 0.0030(17) -0.0060(17) 0.0022(17)
C113 0.048(3) 0.037(2) 0.031(3) 0.0041(19) -0.002(2) -0.011(2)
C114 0.052(4) 0.050(3) 0.039(3) 0.014(2) 0.004(2) -0.006(2)
C115 0.033(3) 0.070(4) 0.026(3) 0.004(2) -0.001(2) 0.012(2)
C116 0.046(3) 0.062(3) 0.032(3) -0.015(2) -0.007(2) 0.001(3)
C117 0.037(3) 0.041(3) 0.037(3) -0.002(2) -0.007(2) -0.010(2)
C118 0.024(2) 0.0226(19) 0.025(2) 0.0014(16) -0.0034(17) -0.0054(16)
C119 0.024(2) 0.033(2) 0.028(2) 0.0031(17) -0.0010(18) -0.0077(18)
C120 0.018(2) 0.032(2) 0.034(2) 0.0012(18) -0.0020(18) -0.0042(17)
C121 0.022(2) 0.025(2) 0.028(2) 0.0029(16) -0.0078(17) -0.0044(16)
C122 0.020(2) 0.032(2) 0.031(2) 0.0015(17) -0.0078(18) -0.0056(17)
C123 0.023(2) 0.039(2) 0.023(2) 0.0059(17) -0.0085(18) -0.0061(18)
C124 0.033(3) 0.044(3) 0.075(4) 0.006(3) -0.025(3) -0.007(2)
C125 0.041(3) 0.038(3) 0.079(4) 0.012(3) -0.022(3) 0.003(2)
C126 0.028(3) 0.066(3) 0.035(3) 0.011(2) -0.007(2) 0.005(2)
C127 0.025(3) 0.067(3) 0.032(3) -0.003(2) -0.008(2) -0.012(2)
C128 0.027(3) 0.045(3) 0.031(2) -0.0036(19) -0.0078(19) -0.007(2)
C129 0.023(2) 0.027(2) 0.032(2) 0.0014(17) -0.0091(18) -0.0053(17)
C130 0.030(3) 0.033(2) 0.039(3) 0.0095(19) -0.008(2) -0.0092(19)
C131 0.029(3) 0.037(2) 0.036(3) 0.0061(19) -0.014(2) -0.0046(19)
C132 0.022(2) 0.030(2) 0.030(2) 0.0009(17) -0.0092(18) -0.0022(17)
C133 0.020(2) 0.027(2) 0.033(2) -0.0025(17) -0.0099(18) -0.0013(17)
C134 0.024(2) 0.034(2) 0.030(2) 0.0048(18) -0.0105(18) -0.0080(18)
C135 0.032(3) 0.036(2) 0.047(3) 0.001(2) -0.013(2) -0.009(2)
C136 0.025(3) 0.039(3) 0.053(3) 0.006(2) -0.012(2) -0.002(2)
C137 0.028(3) 0.061(3) 0.046(3) 0.013(2) -0.019(2) -0.008(2)
C138 0.044(3) 0.069(3) 0.036(3) -0.005(2) -0.020(2) -0.013(3)
C139 0.038(3) 0.045(3) 0.038(3) -0.008(2) -0.013(2) -0.004(2)
C140 0.025(2) 0.029(2) 0.037(2) -0.0026(18) -0.0128(19) -0.0063(18)
C141 0.035(3) 0.041(3) 0.060(3) 0.015(2) -0.029(2) -0.018(2)
C143 0.041(3) 0.038(3) 0.074(4) 0.011(2) -0.026(3) -0.022(2)
C144 0.028(3) 0.026(2) 0.047(3) -0.0021(19) -0.011(2) -0.0109(18)
C145 0.037(3) 0.021(2) 0.046(3) 0.0021(18) -0.016(2) -0.0058(18)
C146 0.036(3) 0.032(2) 0.067(4) 0.015(2) -0.027(3) -0.013(2)
C147 0.097(5) 0.041(3) 0.082(4) 0.006(3) -0.045(4) -0.035(3)
C148 0.131(7) 0.048(4) 0.116(7) 0.010(4) -0.055(6) -0.048(4)
C149 0.091(6) 0.052(4) 0.142(7) 0.038(4) -0.063(5) -0.048(4)
C150 0.055(4) 0.066(4) 0.105(5) 0.037(4) -0.022(4) -0.027(3)
C151 0.045(3) 0.044(3) 0.079(4) 0.019(3) -0.019(3) -0.017(2)
C152 0.028(3) 0.023(2) 0.048(3) -0.0014(18) -0.013(2) -0.0034(18)
C153 0.037(3) 0.025(2) 0.061(3) 0.006(2) -0.019(2) -0.007(2)
C154 0.037(3) 0.030(2) 0.054(3) 0.009(2) -0.023(2) -0.004(2)
C155 0.028(3) 0.028(2) 0.037(2) 0.0023(18) -0.014(2) -0.0018(18)
C156 0.027(2) 0.031(2) 0.031(2) -0.0011(17) -0.0092(19) -0.0041(18)
C157 0.032(3) 0.036(2) 0.036(3) 0.0073(19) -0.016(2) -0.009(2)
C158 0.050(4) 0.113(5) 0.063(4) -0.023(4) -0.029(3) 0.022(4)
C159 0.048(4) 0.126(6) 0.093(6) 0.003(5) -0.036(4) 0.022(4)
C160 0.061(4) 0.070(4) 0.083(5) 0.015(3) -0.053(4) -0.018(3)
C161 0.086(5) 0.081(4) 0.072(4) -0.001(3) -0.061(4) -0.013(4)
C162 0.059(4) 0.064(4) 0.055(3) -0.005(3) -0.032(3) -0.003(3)
C163 0.026(2) 0.030(2) 0.030(2) -0.0024(17) -0.0100(18) -0.0046(18)
C164 0.027(3) 0.047(3) 0.036(3) 0.003(2) -0.015(2) -0.010(2)
C165 0.031(3) 0.042(2) 0.032(2) 0.0061(19) -0.010(2) -0.013(2)
C166 0.023(2) 0.033(2) 0.024(2) -0.0005(17) -0.0068(17) -0.0094(17)
C167 0.028(2) 0.027(2) 0.029(2) 0.0011(17) -0.0043(18) -0.0082(17)
C168 0.020(2) 0.034(2) 0.037(3) 0.0085(18) -0.0105(19) -0.0087(18)
C169 0.047(3) 0.044(3) 0.035(3) 0.006(2) -0.009(2) -0.018(2)
C170 0.055(4) 0.041(3) 0.054(3) 0.004(2) -0.012(3) -0.026(2)
C171 0.038(3) 0.036(3) 0.069(4) 0.013(2) -0.013(3) -0.015(2)
C172 0.029(3) 0.054(3) 0.046(3) 0.025(2) -0.013(2) -0.011(2)
C173 0.027(3) 0.043(3) 0.038(3) 0.008(2) -0.013(2) -0.011(2)
C1S 0.150(11) 0.074(6) 0.234(15) 0.022(8) -0.056(10) -0.002(6)
Cl1S 0.382(10) 0.363(9) 0.235(6) 0.067(6) -0.046(6) 0.043(8)
Cl2S 0.303(9) 0.323(8) 0.620(16) 0.212(10) -0.042(9) -0.111(7)
Cl3S 0.393(9) 0.245(6) 0.258(6) -0.041(5) -0.122(6) 0.088(6)

loop_
_atom_type_symbol
_atom_type_description
_atom_type_scat_dispersion_real
_atom_type_scat_dispersion_imag
_atom_type_scat_source
C C 0.0033 0.0016 'International Tables Vol C Tables 4.2.6.8 and 6.1.1.4'
H H 0.0000 0.0000 'International Tables Vol C Tables 4.2.6.8 and 6.1.1.4'
Cl Cl 0.1484 0.1585 'International Tables Vol C Tables 4.2.6.8 and 6.1.1.4'
N N 0.0061 0.0033 'International Tables Vol C Tables 4.2.6.8 and 6.1.1.4'
Sb Sb -0.5866 1.5461 'International Tables Vol C Tables 4.2.6.8 and 6.1.1.4'
Zn Zn 0.2839 1.4301 'International Tables Vol C Tables 4.2.6.8 and 6.1.1.4'

loop_
_exptl_crystal_face_index_h
_exptl_crystal_face_index_k
_exptl_crystal_face_index_l
_exptl_crystal_face_perp_dist
0 -5 4 0.1270
-1 -5 3 0.1687
-1 5 -4 0.1576
0 -3 -5 0.1467
5 5 -3 0.1935
-5 -1 0 0.3190
5 1 0 0.2120
0 5 -4 0.1270
0 3 5 0.0557

loop_
_geom_angle_atom_site_label_1
_geom_angle_atom_site_label_2
_geom_angle_atom_site_label_3
_geom_angle
_geom_angle_site_symmetry_1
_geom_angle_site_symmetry_3
_geom_angle_publ_flag
C11 Sb1 C21 99.67(15) . . ?
C31 Sb1 C11 101.31(15) . . ?
C31 Sb1 C21 91.18(15) . . ?
N4 Zn1 N1 96.63(13) . . ?
N5 Zn1 N1 94.45(13) . . ?
N5 Zn1 N4 88.98(13) . . ?
N6 Zn1 N1 99.87(13) . . ?
N6 Zn1 N4 163.45(13) . . ?
N6 Zn1 N5 88.43(13) . . ?
N6 Zn1 N7 89.52(13) . . ?
N7 Zn1 N1 103.18(13) . . ?
N7 Zn1 N4 88.01(13) . . ?
N7 Zn1 N5 162.35(13) . . ?
N8 Zn2 N2 97.66(13) . . ?
N8 Zn2 N10 161.35(13) . . ?
N8 Zn2 N11 88.68(13) . . ?
N9 Zn2 N2 101.71(13) . . ?
N9 Zn2 N8 88.92(13) . . ?
N9 Zn2 N10 88.80(13) . . ?
N9 Zn2 N11 165.32(13) . . ?
N10 Zn2 N2 100.93(13) . . ?
N11 Zn2 N2 92.96(13) . . ?
N11 Zn2 N10 88.85(13) . . ?
N12 Zn3 N3 95.80(13) . . ?
N13 Zn3 N3 100.98(13) . . ?
N13 Zn3 N12 88.30(13) . . ?
N14 Zn3 N3 98.80(13) . . ?
N14 Zn3 N12 165.38(14) . . ?
N14 Zn3 N13 89.73(13) . . ?
N14 Zn3 N15 88.77(13) . . ?
N15 Zn3 N3 94.66(13) . . ?
N15 Zn3 N12 89.23(13) . . ?
N15 Zn3 N13 164.33(13) . . ?
C12 N1 Zn1 121.6(3) . . ?
C13 N1 Zn1 120.7(3) . . ?
C13 N1 C12 117.2(4) . . ?
C22 N2 Zn2 120.2(3) . . ?
C22 N2 C23 117.3(3) . . ?
C23 N2 Zn2 122.5(3) . . ?
C32 N3 Zn3 120.3(3) . . ?
C32 N3 C33 117.5(4) . . ?
C33 N3 Zn3 121.1(3) . . ?
C74 N4 Zn1 125.6(3) . . ?
C74 N4 C77 107.0(3) . . ?
C77 N4 Zn1 126.9(3) . . ?
C63 N5 Zn1 125.9(3) . . ?
C66 N5 Zn1 125.5(3) . . ?
C66 N5 C63 107.4(3) . . ?
C52 N6 Zn1 126.3(3) . . ?
C52 N6 C55 106.3(3) . . ?
C55 N6 Zn1 127.4(3) . . ?
C41 N7 Zn1 127.2(3) . . ?
C44 N7 Zn1 126.0(3) . . ?
C44 N7 C41 106.7(3) . . ?
C118 N8 Zn2 126.8(3) . . ?
C118 N8 C121 106.3(3) . . ?
C121 N8 Zn2 126.2(3) . . ?
C107 N9 Zn2 126.9(3) . . ?
C110 N9 Zn2 126.3(3) . . ?
C110 N9 C107 106.6(3) . . ?
C96 N10 Zn2 126.3(3) . . ?
C96 N10 C99 106.5(3) . . ?
C99 N10 Zn2 127.1(3) . . ?
C85 N11 Zn2 124.7(3) . . ?
C85 N11 C88 106.7(3) . . ?
C88 N11 Zn2 125.0(3) . . ?
C129 N12 Zn3 127.2(3) . . ?
C129 N12 C132 106.7(3) . . ?
C132 N12 Zn3 125.6(3) . . ?
C163 N13 Zn3 125.8(3) . . ?
C163 N13 C166 106.7(3) . . ?
C166 N13 Zn3 127.4(3) . . ?
C152 N14 Zn3 126.9(3) . . ?
C152 N14 C155 106.5(3) . . ?
C155 N14 Zn3 125.9(3) . . ?
C140 N15 Zn3 125.4(3) . . ?
C144 N15 Zn3 125.9(3) . . ?
C144 N15 C140 106.8(3) . . ?
C12 C11 Sb1 116.6(3) . . ?
C15 C11 Sb1 126.4(3) . . ?
C15 C11 C12 116.7(4) . . ?
N1 C12 C11 124.5(4) . . ?
N1 C12 H12 117.8 . . ?
C11 C12 H12 117.8 . . ?
N1 C13 H13 118.8 . . ?
N1 C13 C14 122.4(4) . . ?
C14 C13 H13 118.8 . . ?
C13 C14 H14 120.3 . . ?
C13 C14 C15 119.5(4) . . ?
C15 C14 H14 120.3 . . ?
C11 C15 H15 120.1 . . ?
C14 C15 C11 119.7(4) . . ?
C14 C15 H15 120.1 . . ?
C22 C21 Sb1 117.2(3) . . ?
C22 C21 C25 116.4(4) . . ?
C25 C21 Sb1 125.7(3) . . ?
N2 C22 C21 124.8(4) . . ?
N2 C22 H22 117.6 . . ?
C21 C22 H22 117.6 . . ?
N2 C23 H23 118.3 . . ?
N2 C23 C24 123.3(4) . . ?
C24 C23 H23 118.3 . . ?
C23 C24 H24 120.7 . . ?
C23 C24 C25 118.6(4) . . ?
C25 C24 H24 120.7 . . ?
C21 C25 H25 120.2 . . ?
C24 C25 C21 119.6(4) . . ?
C24 C25 H25 120.2 . . ?
C32 C31 Sb1 124.1(3) . . ?
C32 C31 C35 116.9(4) . . ?
C35 C31 Sb1 118.3(3) . . ?
N3 C32 C31 124.2(4) . . ?
N3 C32 H32 117.9 . . ?
C31 C32 H32 117.9 . . ?
N3 C33 H33 118.6 . . ?
N3 C33 C34 122.7(4) . . ?
C34 C33 H33 118.6 . . ?
C33 C34 H34 120.7 . . ?
C35 C34 C33 118.7(4) . . ?
C35 C34 H34 120.7 . . ?
C31 C35 H35 120.0 . . ?
C34 C35 C31 119.9(4) . . ?
C34 C35 H35 120.0 . . ?
N7 C41 C42 108.7(4) . . ?
N7 C41 C78 125.7(4) . . ?
C78 C41 C42 125.5(4) . . ?
C41 C42 H42 126.0 . . ?
C43 C42 C41 108.0(4) . . ?
C43 C42 H42 126.0 . . ?
C42 C43 H43 126.5 . . ?
C42 C43 C44 107.0(4) . . ?
C44 C43 H43 126.5 . . ?
N7 C44 C43 109.5(4) . . ?
N7 C44 C45 125.6(4) . . ?
C45 C44 C43 124.8(4) . . ?
C44 C45 C46 117.5(4) . . ?
C52 C45 C44 125.8(4) . . ?
C52 C45 C46 116.7(4) . . ?
C47 C46 C45 123.5(5) . . ?
C51 C46 C45 119.0(5) . . ?
C51 C46 C47 117.6(5) . . ?
C46 C47 H47 119.2 . . ?
C46 C47 C48 121.5(6) . . ?
C48 C47 H47 119.2 . . ?
C47 C48 H48 120.5 . . ?
C49 C48 C47 118.9(6) . . ?
C49 C48 H48 120.5 . . ?
C48 C49 H49 120.1 . . ?
C50 C49 C48 119.9(6) . . ?
C50 C49 H49 120.1 . . ?
C49 C50 H50 119.7 . . ?
C49 C50 C51 120.7(8) . . ?
C51 C50 H50 119.7 . . ?
C46 C51 C50 121.5(7) . . ?
C46 C51 H51 119.3 . . ?
C50 C51 H51 119.3 . . ?
N6 C52 C45 125.6(4) . . ?
N6 C52 C53 109.3(4) . . ?
C45 C52 C53 125.1(4) . . ?
C52 C53 H53 126.2 . . ?
C54 C53 C52 107.6(4) . . ?
C54 C53 H53 126.2 . . ?
C53 C54 H54 126.4 . . ?
C53 C54 C55 107.2(4) . . ?
C55 C54 H54 126.4 . . ?
N6 C55 C54 109.6(4) . . ?
N6 C55 C56 125.1(4) . . ?
C56 C55 C54 125.2(4) . . ?
C55 C56 C57 117.5(4) . . ?
C63 C56 C55 125.1(4) . . ?
C63 C56 C57 117.3(4) . . ?
C58 C57 C56 120.7(4) . . ?
C62 C57 C56 121.3(4) . . ?
C62 C57 C58 118.0(4) . . ?
C57 C58 H58 119.8 . . ?
C57 C58 C59 120.5(5) . . ?
C59 C58 H58 119.8 . . ?
C58 C59 H59 119.6 . . ?
C60 C59 C58 120.7(5) . . ?
C60 C59 H59 119.6 . . ?
C59 C60 H60 120.3 . . ?
C59 C60 C61 119.5(5) . . ?
C61 C60 H60 120.3 . . ?
C60 C61 H61 119.8 . . ?
C60 C61 C62 120.4(5) . . ?
C62 C61 H61 119.8 . . ?
C57 C62 C61 120.9(4) . . ?
C57 C62 H62 119.5 . . ?
C61 C62 H62 119.5 . . ?
N5 C63 C56 125.9(4) . . ?
N5 C63 C64 109.1(3) . . ?
C56 C63 C64 125.0(4) . . ?
C63 C64 H64 126.6 . . ?
C65 C64 C63 106.9(4) . . ?
C65 C64 H64 126.6 . . ?
C64 C65 H65 126.1 . . ?
C64 C65 C66 107.7(4) . . ?
C66 C65 H65 126.1 . . ?
N5 C66 C65 108.8(4) . . ?
N5 C66 C67 126.5(4) . . ?
C67 C66 C65 124.6(4) . . ?
C66 C67 C68 116.7(4) . . ?
C66 C67 C74 125.2(4) . . ?
C74 C67 C68 118.1(4) . . ?
C69 C68 C67 119.0(4) . . ?
C73 C68 C67 122.4(4) . . ?
C73 C68 C69 118.6(4) . . ?
C68 C69 H69 119.9 . . ?
C70 C69 C68 120.3(4) . . ?
C70 C69 H69 119.9 . . ?
C69 C70 H70 119.7 . . ?
C71 C70 C69 120.5(4) . . ?
C71 C70 H70 119.7 . . ?
C70 C71 H71 120.2 . . ?
C72 C71 C70 119.6(4) . . ?
C72 C71 H71 120.2 . . ?
C71 C72 H72 119.8 . . ?
C71 C72 C73 120.4(4) . . ?
C73 C72 H72 119.8 . . ?
C68 C73 C72 120.6(4) . . ?
C68 C73 H73 119.7 . . ?
C72 C73 H73 119.7 . . ?
N4 C74 C67 126.0(4) . . ?
N4 C74 C75 109.3(3) . . ?
C67 C74 C75 124.7(4) . . ?
C74 C75 H75 126.5 . . ?
C76 C75 C74 106.9(4) . . ?
C76 C75 H75 126.5 . . ?
C75 C76 H76 126.1 . . ?
C75 C76 C77 107.8(4) . . ?
C77 C76 H76 126.1 . . ?
N4 C77 C76 109.0(3) . . ?
N4 C77 C78 125.6(4) . . ?
C78 C77 C76 125.3(4) . . ?
C41 C78 C77 125.0(4) . . ?
C41 C78 C79 117.6(4) . . ?
C77 C78 C79 117.5(4) . . ?
C80 C79 C78 121.6(4) . . ?
C80 C79 C84 118.5(4) . . ?
C84 C79 C78 119.9(4) . . ?
C79 C80 H80 119.9 . . ?
C79 C80 C81 120.1(5) . . ?
C81 C80 H80 119.9 . . ?
C80 C81 H81 119.6 . . ?
C82 C81 C80 120.8(5) . . ?
C82 C81 H81 119.6 . . ?
C81 C82 H82 120.3 . . ?
C81 C82 C83 119.4(5) . . ?
C83 C82 H82 120.3 . . ?
C82 C83 H83 120.2 . . ?
C84 C83 C82 119.5(5) . . ?
C84 C83 H83 120.2 . . ?
C79 C84 H84 119.2 . . ?
C83 C84 C79 121.5(5) . . ?
C83 C84 H84 119.2 . . ?
N11 C85 C86 109.2(4) . . ?
N11 C85 C122 125.2(4) . . ?
C122 C85 C86 125.6(4) . . ?
C85 C86 H86 126.5 . . ?
C87 C86 C85 107.1(4) . . ?
C87 C86 H86 126.5 . . ?
C86 C87 H87 126.2 . . ?
C86 C87 C88 107.6(4) . . ?
C88 C87 H87 126.2 . . ?
N11 C88 C87 109.4(4) . . ?
N11 C88 C89 125.3(4) . . ?
C89 C88 C87 125.3(4) . . ?
C88 C89 C90 116.1(4) . . ?
C96 C89 C88 125.1(4) . . ?
C96 C89 C90 118.8(4) . . ?
C91 C90 C89 122.0(4) . . ?
C95 C90 C89 120.6(4) . . ?
C95 C90 C91 117.2(4) . . ?
C90 C91 H91 119.5 . . ?
C90 C91 C92 120.9(6) . . ?
C92 C91 H91 119.5 . . ?
C91 C92 H92 119.6 . . ?
C93 C92 C91 120.8(6) . . ?
C93 C92 H92 119.6 . . ?
C92 C93 H93 120.4 . . ?
C94 C93 C92 119.1(5) . . ?
C94 C93 H93 120.4 . . ?
C93 C94 H94 119.5 . . ?
C93 C94 C95 121.0(5) . . ?
C95 C94 H94 119.5 . . ?
C90 C95 C94 120.8(5) . . ?
C90 C95 H95 119.6 . . ?
C94 C95 H95 119.6 . . ?
N10 C96 C89 125.9(4) . . ?
N10 C96 C97 109.5(4) . . ?
C89 C96 C97 124.7(4) . . ?
C96 C97 H97 126.4 . . ?
C98 C97 C96 107.3(4) . . ?
C98 C97 H97 126.4 . . ?
C97 C98 H98 126.5 . . ?
C97 C98 C99 106.9(4) . . ?
C99 C98 H98 126.5 . . ?
N10 C99 C98 109.8(4) . . ?
N10 C99 C100 125.2(4) . . ?
C100 C99 C98 125.0(4) . . ?
C99 C100 C101 117.7(4) . . ?
C107 C100 C99 125.4(4) . . ?
C107 C100 C101 116.8(4) . . ?
C102 C101 C100 120.9(4) . . ?
C102 C101 C106 117.2(4) . . ?
C106 C101 C100 121.9(4) . . ?
C101 C102 H102 119.6 . . ?
C103 C102 C101 120.7(5) . . ?
C103 C102 H102 119.6 . . ?
C102 C103 H103 119.5 . . ?
C104 C103 C102 120.9(5) . . ?
C104 C103 H103 119.5 . . ?
C103 C104 H104 120.3 . . ?
C105 C104 C103 119.3(5) . . ?
C105 C104 H104 120.3 . . ?
C104 C105 H105 119.8 . . ?
C104 C105 C106 120.5(5) . . ?
C106 C105 H105 119.8 . . ?
C101 C106 H106 119.4 . . ?
C105 C106 C101 121.3(5) . . ?
C105 C106 H106 119.4 . . ?
N9 C107 C100 125.8(4) . . ?
N9 C107 C108 109.1(3) . . ?
C100 C107 C108 125.0(4) . . ?
C107 C108 H108 126.3 . . ?
C109 C108 C107 107.4(4) . . ?
C109 C108 H108 126.3 . . ?
C108 C109 H109 126.5 . . ?
C108 C109 C110 107.1(4) . . ?
C110 C109 H109 126.5 . . ?
N9 C110 C109 109.8(4) . . ?
N9 C110 C111 125.6(4) . . ?
C111 C110 C109 124.5(4) . . ?
C110 C111 C112 115.9(4) . . ?
C110 C111 C118 125.4(4) . . ?
C118 C111 C112 118.8(4) . . ?
C113 C112 C111 121.7(4) . . ?
C113 C112 C117 118.5(4) . . ?
C117 C112 C111 119.6(4) . . ?
C112 C113 H113 119.6 . . ?
C112 C113 C114 120.8(5) . . ?
C114 C113 H113 119.6 . . ?
C113 C114 H114 120.3 . . ?
C115 C114 C113 119.4(5) . . ?
C115 C114 H114 120.3 . . ?
C114 C115 H115 119.8 . . ?
C116 C115 C114 120.4(5) . . ?
C116 C115 H115 119.8 . . ?
C115 C116 H116 119.9 . . ?
C115 C116 C117 120.2(5) . . ?
C117 C116 H116 119.9 . . ?
C112 C117 H117 119.7 . . ?
C116 C117 C112 120.6(4) . . ?
C116 C117 H117 119.7 . . ?
N8 C118 C111 124.9(4) . . ?
N8 C118 C119 109.9(4) . . ?
C111 C118 C119 125.1(4) . . ?
C118 C119 H119 126.6 . . ?
C120 C119 C118 106.8(4) . . ?
C120 C119 H119 126.6 . . ?
C119 C120 H120 126.3 . . ?
C119 C120 C121 107.4(4) . . ?
C121 C120 H120 126.3 . . ?
N8 C121 C120 109.5(3) . . ?
N8 C121 C122 125.5(4) . . ?
C122 C121 C120 124.9(4) . . ?
C85 C122 C123 116.5(4) . . ?
C121 C122 C85 125.4(4) . . ?
C121 C122 C123 118.1(4) . . ?
C124 C123 C122 120.6(4) . . ?
C124 C123 C128 118.5(4) . . ?
C128 C123 C122 120.9(4) . . ?
C123 C124 H124 119.5 . . ?
C123 C124 C125 121.1(5) . . ?
C125 C124 H124 119.5 . . ?
C124 C125 H125 119.9 . . ?
C126 C125 C124 120.1(5) . . ?
C126 C125 H125 119.9 . . ?
C125 C126 H126 120.2 . . ?
C127 C126 C125 119.5(5) . . ?
C127 C126 H126 120.2 . . ?
C126 C127 H127 120.0 . . ?
C126 C127 C128 120.1(5) . . ?
C128 C127 H127 120.0 . . ?
C123 C128 C127 120.7(4) . . ?
C123 C128 H128 119.6 . . ?
C127 C128 H128 119.6 . . ?
N12 C129 C130 109.6(4) . . ?
N12 C129 C167 125.7(4) . . ?
C167 C129 C130 124.6(4) . . ?
C129 C130 H130 126.7 . . ?
C131 C130 C129 106.7(4) . . ?
C131 C130 H130 126.7 . . ?
C130 C131 H131 126.2 . . ?
C130 C131 C132 107.6(4) . . ?
C132 C131 H131 126.2 . . ?
N12 C132 C131 109.4(4) . . ?
N12 C132 C133 125.6(4) . . ?
C133 C132 C131 125.0(4) . . ?
C132 C133 C134 116.3(4) . . ?
C140 C133 C132 125.7(4) . . ?
C140 C133 C134 118.0(4) . . ?
C135 C134 C133 120.5(4) . . ?
C139 C134 C133 120.8(4) . . ?
C139 C134 C135 118.6(4) . . ?
C134 C135 H135 119.7 . . ?
C136 C135 C134 120.7(4) . . ?
C136 C135 H135 119.7 . . ?
C135 C136 H136 119.8 . . ?
C135 C136 C137 120.4(4) . . ?
C137 C136 H136 119.8 . . ?
C136 C137 H137 120.3 . . ?
C138 C137 C136 119.4(5) . . ?
C138 C137 H137 120.3 . . ?
C137 C138 H138 119.6 . . ?
C137 C138 C139 120.7(5) . . ?
C139 C138 H138 119.6 . . ?
C134 C139 H139 119.9 . . ?
C138 C139 C134 120.2(4) . . ?
C138 C139 H139 119.9 . . ?
N15 C140 C133 125.6(4) . . ?
N15 C140 C141 108.6(4) . . ?
C133 C140 C141 125.8(4) . . ?
C140 C141 H141 126.2 . . ?
C143 C141 C140 107.6(4) . . ?
C143 C141 H141 126.2 . . ?
C141 C143 H143 126.2 . . ?
C141 C143 C144 107.6(4) . . ?
C144 C143 H143 126.2 . . ?
N15 C144 C143 109.3(4) . . ?
N15 C144 C145 125.9(4) . . ?
C145 C144 C143 124.8(4) . . ?
C144 C145 C146 117.5(4) . . ?
C152 C145 C144 125.0(4) . . ?
C152 C145 C146 117.5(4) . . ?
C147 C146 C145 120.0(5) . . ?
C151 C146 C145 120.7(5) . . ?
C151 C146 C147 119.3(5) . . ?
C146 C147 H147 119.7 . . ?
C148 C147 C146 120.5(7) . . ?
C148 C147 H147 119.7 . . ?
C147 C148 H148 119.8 . . ?
C149 C148 C147 120.4(7) . . ?
C149 C148 H148 119.8 . . ?
C148 C149 H149 119.6 . . ?
C148 C149 C150 120.9(6) . . ?
C150 C149 H149 119.6 . . ?
C149 C150 H150 120.3 . . ?
C149 C150 C151 119.5(7) . . ?
C151 C150 H150 120.3 . . ?
C146 C151 C150 119.5(6) . . ?
C146 C151 H151 120.3 . . ?
C150 C151 H151 120.3 . . ?
N14 C152 C145 125.4(4) . . ?
N14 C152 C153 109.3(4) . . ?
C145 C152 C153 125.3(4) . . ?
C152 C153 H153 126.2 . . ?
C154 C153 C152 107.5(4) . . ?
C154 C153 H153 126.2 . . ?
C153 C154 H154 126.4 . . ?
C153 C154 C155 107.2(4) . . ?
C155 C154 H154 126.4 . . ?
N14 C155 C154 109.4(4) . . ?
N14 C155 C156 124.8(4) . . ?
C156 C155 C154 125.7(4) . . ?
C155 C156 C157 116.7(4) . . ?
C163 C156 C155 126.5(4) . . ?
C163 C156 C157 116.8(4) . . ?
C158 C157 C156 122.3(4) . . ?
C158 C157 C162 117.3(5) . . ?
C162 C157 C156 120.4(4) . . ?
C157 C158 H158 119.2 . . ?
C157 C158 C159 121.6(6) . . ?
C159 C158 H158 119.2 . . ?
C158 C159 H159 119.9 . . ?
C160 C159 C158 120.2(6) . . ?
C160 C159 H159 119.9 . . ?
C159 C160 H160 120.5 . . ?
C161 C160 C159 119.0(6) . . ?
C161 C160 H160 120.5 . . ?
C160 C161 H161 119.5 . . ?
C160 C161 C162 121.0(6) . . ?
C162 C161 H161 119.5 . . ?
C157 C162 C161 120.8(6) . . ?
C157 C162 H162 119.6 . . ?
C161 C162 H162 119.6 . . ?
N13 C163 C156 125.5(4) . . ?
N13 C163 C164 109.7(4) . . ?
C156 C163 C164 124.8(4) . . ?
C163 C164 H164 126.4 . . ?
C165 C164 C163 107.1(4) . . ?
C165 C164 H164 126.4 . . ?
C164 C165 H165 126.4 . . ?
C164 C165 C166 107.2(4) . . ?
C166 C165 H165 126.4 . . ?
N13 C166 C165 109.3(4) . . ?
N13 C166 C167 125.7(4) . . ?
C167 C166 C165 125.0(4) . . ?
C129 C167 C168 118.0(4) . . ?
C166 C167 C129 124.8(4) . . ?
C166 C167 C168 117.2(4) . . ?
C169 C168 C167 120.2(4) . . ?
C173 C168 C167 122.0(4) . . ?
C173 C168 C169 117.8(4) . . ?
C168 C169 H169 119.5 . . ?
C170 C169 C168 121.1(5) . . ?
C170 C169 H169 119.5 . . ?
C169 C170 H170 119.7 . . ?
C171 C170 C169 120.7(5) . . ?
C171 C170 H170 119.7 . . ?
C170 C171 H171 120.4 . . ?
C172 C171 C170 119.3(4) . . ?
C172 C171 H171 120.4 . . ?
C171 C172 H172 119.5 . . ?
C171 C172 C173 121.1(5) . . ?
C173 C172 H172 119.5 . . ?
C168 C173 C172 120.0(4) . . ?
C168 C173 H173 120.0 . . ?
C172 C173 H173 120.0 . . ?
Cl1S C1S H1S 109.8 . . ?
Cl1S C1S Cl2S 108.9(7) . . ?
Cl1S C1S Cl3S 115.2(10) . . ?
Cl2S C1S H1S 109.8 . . ?
Cl2S C1S Cl3S 103.1(9) . . ?
Cl3S C1S H1S 109.8 . . ?

loop_
_geom_bond_atom_site_label_1
_geom_bond_atom_site_label_2
_geom_bond_distance
_geom_bond_site_symmetry_2
_geom_bond_publ_flag
Sb1 C11 2.157(4) . ?
Sb1 C21 2.163(4) . ?
Sb1 C31 2.147(4) . ?
Zn1 N1 2.210(3) . ?
Zn1 N4 2.080(3) . ?
Zn1 N5 2.075(3) . ?
Zn1 N6 2.066(3) . ?
Zn1 N7 2.067(3) . ?
Zn2 N2 2.175(3) . ?
Zn2 N8 2.065(3) . ?
Zn2 N9 2.051(3) . ?
Zn2 N10 2.071(3) . ?
Zn2 N11 2.067(3) . ?
Zn3 N3 2.177(3) . ?
Zn3 N12 2.072(3) . ?
Zn3 N13 2.071(3) . ?
Zn3 N14 2.055(3) . ?
Zn3 N15 2.061(3) . ?
N1 C12 1.345(5) . ?
N1 C13 1.340(5) . ?
N2 C22 1.332(5) . ?
N2 C23 1.339(5) . ?
N3 C32 1.340(5) . ?
N3 C33 1.341(5) . ?
N4 C74 1.373(5) . ?
N4 C77 1.376(5) . ?
N5 C63 1.375(5) . ?
N5 C66 1.368(5) . ?
N6 C52 1.374(5) . ?
N6 C55 1.377(5) . ?
N7 C41 1.387(5) . ?
N7 C44 1.377(5) . ?
N8 C118 1.370(5) . ?
N8 C121 1.371(5) . ?
N9 C107 1.377(5) . ?
N9 C110 1.373(5) . ?
N10 C96 1.366(5) . ?
N10 C99 1.375(5) . ?
N11 C85 1.365(5) . ?
N11 C88 1.373(5) . ?
N12 C129 1.367(5) . ?
N12 C132 1.373(5) . ?
N13 C163 1.370(5) . ?
N13 C166 1.375(5) . ?
N14 C152 1.374(5) . ?
N14 C155 1.380(5) . ?
N15 C140 1.382(5) . ?
N15 C144 1.375(5) . ?
C11 C12 1.390(6) . ?
C11 C15 1.383(6) . ?
C12 H12 0.9500 . ?
C13 H13 0.9500 . ?
C13 C14 1.376(6) . ?
C14 H14 0.9500 . ?
C14 C15 1.381(7) . ?
C15 H15 0.9500 . ?
C21 C22 1.386(5) . ?
C21 C25 1.396(6) . ?
C22 H22 0.9500 . ?
C23 H23 0.9500 . ?
C23 C24 1.367(6) . ?
C24 H24 0.9500 . ?
C24 C25 1.394(6) . ?
C25 H25 0.9500 . ?
C31 C32 1.386(6) . ?
C31 C35 1.392(6) . ?
C32 H32 0.9500 . ?
C33 H33 0.9500 . ?
C33 C34 1.385(6) . ?
C34 H34 0.9500 . ?
C34 C35 1.380(6) . ?
C35 H35 0.9500 . ?
C41 C42 1.444(6) . ?
C41 C78 1.396(6) . ?
C42 H42 0.9500 . ?
C42 C43 1.346(6) . ?
C43 H43 0.9500 . ?
C43 C44 1.447(6) . ?
C44 C45 1.404(6) . ?
C45 C46 1.492(6) . ?
C45 C52 1.401(6) . ?
C46 C47 1.364(7) . ?
C46 C51 1.360(8) . ?
C47 H47 0.9500 . ?
C47 C48 1.395(8) . ?
C48 H48 0.9500 . ?
C48 C49 1.385(11) . ?
C49 H49 0.9500 . ?
C49 C50 1.323(11) . ?
C50 H50 0.9500 . ?
C50 C51 1.393(9) . ?
C51 H51 0.9500 . ?
C52 C53 1.441(6) . ?
C53 H53 0.9500 . ?
C53 C54 1.339(7) . ?
C54 H54 0.9500 . ?
C54 C55 1.437(6) . ?
C55 C56 1.410(6) . ?
C56 C57 1.500(6) . ?
C56 C63 1.401(6) . ?
C57 C58 1.382(6) . ?
C57 C62 1.377(7) . ?
C58 H58 0.9500 . ?
C58 C59 1.383(7) . ?
C59 H59 0.9500 . ?
C59 C60 1.360(8) . ?
C60 H60 0.9500 . ?
C60 C61 1.362(7) . ?
C61 H61 0.9500 . ?
C61 C62 1.382(7) . ?
C62 H62 0.9500 . ?
C63 C64 1.444(6) . ?
C64 H64 0.9500 . ?
C64 C65 1.350(6) . ?
C65 H65 0.9500 . ?
C65 C66 1.444(6) . ?
C66 C67 1.396(6) . ?
C67 C68 1.493(5) . ?
C67 C74 1.405(6) . ?
C68 C69 1.396(6) . ?
C68 C73 1.386(6) . ?
C69 H69 0.9500 . ?
C69 C70 1.389(6) . ?
C70 H70 0.9500 . ?
C70 C71 1.379(7) . ?
C71 H71 0.9500 . ?
C71 C72 1.374(6) . ?
C72 H72 0.9500 . ?
C72 C73 1.390(6) . ?
C73 H73 0.9500 . ?
C74 C75 1.444(6) . ?
C75 H75 0.9500 . ?
C75 C76 1.351(6) . ?
C76 H76 0.9500 . ?
C76 C77 1.437(6) . ?
C77 C78 1.407(6) . ?
C78 C79 1.513(6) . ?
C79 C80 1.380(7) . ?
C79 C84 1.383(6) . ?
C80 H80 0.9500 . ?
C80 C81 1.391(7) . ?
C81 H81 0.9500 . ?
C81 C82 1.373(8) . ?
C82 H82 0.9500 . ?
C82 C83 1.383(8) . ?
C83 H83 0.9500 . ?
C83 C84 1.383(7) . ?
C84 H84 0.9500 . ?
C85 C86 1.440(6) . ?
C85 C122 1.409(6) . ?
C86 H86 0.9500 . ?
C86 C87 1.342(7) . ?
C87 H87 0.9500 . ?
C87 C88 1.425(6) . ?
C88 C89 1.411(6) . ?
C89 C90 1.491(6) . ?
C89 C96 1.401(6) . ?
C90 C91 1.377(7) . ?
C90 C95 1.374(7) . ?
C91 H91 0.9500 . ?
C91 C92 1.386(8) . ?
C92 H92 0.9500 . ?
C92 C93 1.354(9) . ?
C93 H93 0.9500 . ?
C93 C94 1.340(8) . ?
C94 H94 0.9500 . ?
C94 C95 1.392(7) . ?
C95 H95 0.9500 . ?
C96 C97 1.445(6) . ?
C97 H97 0.9500 . ?
C97 C98 1.348(6) . ?
C98 H98 0.9500 . ?
C98 C99 1.437(6) . ?
C99 C100 1.403(6) . ?
C100 C101 1.499(6) . ?
C100 C107 1.397(6) . ?
C101 C102 1.387(7) . ?
C101 C106 1.394(6) . ?
C102 H102 0.9500 . ?
C102 C103 1.384(8) . ?
C103 H103 0.9500 . ?
C103 C104 1.372(9) . ?
C104 H104 0.9500 . ?
C104 C105 1.359(8) . ?
C105 H105 0.9500 . ?
C105 C106 1.384(7) . ?
C106 H106 0.9500 . ?
C107 C108 1.444(6) . ?
C108 H108 0.9500 . ?
C108 C109 1.350(6) . ?
C109 H109 0.9500 . ?
C109 C110 1.437(6) . ?
C110 C111 1.405(6) . ?
C111 C112 1.493(6) . ?
C111 C118 1.410(6) . ?
C112 C113 1.381(6) . ?
C112 C117 1.397(6) . ?
C113 H113 0.9500 . ?
C113 C114 1.399(7) . ?
C114 H114 0.9500 . ?
C114 C115 1.378(8) . ?
C115 H115 0.9500 . ?
C115 C116 1.374(8) . ?
C116 H116 0.9500 . ?
C116 C117 1.380(7) . ?
C117 H117 0.9500 . ?
C118 C119 1.441(6) . ?
C119 H119 0.9500 . ?
C119 C120 1.345(6) . ?
C120 H120 0.9500 . ?
C120 C121 1.442(6) . ?
C121 C122 1.396(6) . ?
C122 C123 1.502(6) . ?
C123 C124 1.372(6) . ?
C123 C128 1.385(6) . ?
C124 H124 0.9500 . ?
C124 C125 1.387(7) . ?
C125 H125 0.9500 . ?
C125 C126 1.376(7) . ?
C126 H126 0.9500 . ?
C126 C127 1.374(7) . ?
C127 H127 0.9500 . ?
C127 C128 1.390(6) . ?
C128 H128 0.9500 . ?
C129 C130 1.444(6) . ?
C129 C167 1.411(6) . ?
C130 H130 0.9500 . ?
C130 C131 1.350(6) . ?
C131 H131 0.9500 . ?
C131 C132 1.434(6) . ?
C132 C133 1.408(6) . ?
C133 C134 1.493(6) . ?
C133 C140 1.396(6) . ?
C134 C135 1.392(6) . ?
C134 C139 1.387(6) . ?
C135 H135 0.9500 . ?
C135 C136 1.377(7) . ?
C136 H136 0.9500 . ?
C136 C137 1.382(7) . ?
C137 H137 0.9500 . ?
C137 C138 1.374(7) . ?
C138 H138 0.9500 . ?
C138 C139 1.386(7) . ?
C139 H139 0.9500 . ?
C140 C141 1.445(6) . ?
C141 H141 0.9500 . ?
C141 C143 1.342(7) . ?
C143 H143 0.9500 . ?
C143 C144 1.435(6) . ?
C144 C145 1.404(6) . ?
C145 C146 1.503(6) . ?
C145 C152 1.396(6) . ?
C146 C147 1.392(8) . ?
C146 C151 1.381(8) . ?
C147 H147 0.9500 . ?
C147 C148 1.380(8) . ?
C148 H148 0.9500 . ?
C148 C149 1.344(11) . ?
C149 H149 0.9500 . ?
C149 C150 1.386(10) . ?
C150 H150 0.9500 . ?
C150 C151 1.407(8) . ?
C151 H151 0.9500 . ?
C152 C153 1.444(6) . ?
C153 H153 0.9500 . ?
C153 C154 1.346(6) . ?
C154 H154 0.9500 . ?
C154 C155 1.440(6) . ?
C155 C156 1.399(6) . ?
C156 C157 1.493(6) . ?
C156 C163 1.394(6) . ?
C157 C158 1.363(7) . ?
C157 C162 1.375(7) . ?
C158 H158 0.9500 . ?
C158 C159 1.387(9) . ?
C159 H159 0.9500 . ?
C159 C160 1.364(9) . ?
C160 H160 0.9500 . ?
C160 C161 1.343(9) . ?
C161 H161 0.9500 . ?
C161 C162 1.389(8) . ?
C162 H162 0.9500 . ?
C163 C164 1.439(6) . ?
C164 H164 0.9500 . ?
C164 C165 1.352(6) . ?
C165 H165 0.9500 . ?
C165 C166 1.443(6) . ?
C166 C167 1.403(6) . ?
C167 C168 1.501(6) . ?
C168 C169 1.395(6) . ?
C168 C173 1.393(6) . ?
C169 H169 0.9500 . ?
C169 C170 1.383(6) . ?
C170 H170 0.9500 . ?
C170 C171 1.370(7) . ?
C171 H171 0.9500 . ?
C171 C172 1.367(7) . ?
C172 H172 0.9500 . ?
C172 C173 1.399(6) . ?
C173 H173 0.9500 . ?
C1S H1S 1.0000 . ?
C1S Cl1S 1.570(13) . ?
C1S Cl2S 1.666(14) . ?
C1S Cl3S 1.708(12) . ?

loop_
_geom_torsion_atom_site_label_1
_geom_torsion_atom_site_label_2
_geom_torsion_atom_site_label_3
_geom_torsion_atom_site_label_4
_geom_torsion
_geom_torsion_site_symmetry_1
_geom_torsion_site_symmetry_2
_geom_torsion_site_symmetry_3
_geom_torsion_site_symmetry_4
_geom_torsion_publ_flag
Sb1 C11 C12 N1 -175.4(3) . . . . ?
Sb1 C11 C15 C14 173.5(3) . . . . ?
Sb1 C21 C22 N2 -171.7(3) . . . . ?
Sb1 C21 C25 C24 170.7(4) . . . . ?
Sb1 C31 C32 N3 -167.8(3) . . . . ?
Sb1 C31 C35 C34 170.6(3) . . . . ?
Zn1 N1 C12 C11 173.8(3) . . . . ?
Zn1 N1 C13 C14 -173.5(4) . . . . ?
Zn1 N4 C74 C67 9.8(6) . . . . ?
Zn1 N4 C74 C75 -171.8(3) . . . . ?
Zn1 N4 C77 C76 171.5(3) . . . . ?
Zn1 N4 C77 C78 -9.7(6) . . . . ?
Zn1 N5 C63 C56 15.8(6) . . . . ?
Zn1 N5 C63 C64 -165.8(3) . . . . ?
Zn1 N5 C66 C65 166.1(3) . . . . ?
Zn1 N5 C66 C67 -12.6(6) . . . . ?
Zn1 N6 C52 C45 1.8(6) . . . . ?
Zn1 N6 C52 C53 -179.9(3) . . . . ?
Zn1 N6 C55 C54 -179.8(3) . . . . ?
Zn1 N6 C55 C56 -1.4(6) . . . . ?
Zn1 N7 C41 C42 -177.5(3) . . . . ?
Zn1 N7 C41 C78 4.4(6) . . . . ?
Zn1 N7 C44 C43 176.9(3) . . . . ?
Zn1 N7 C44 C45 -5.5(6) . . . . ?
Zn2 N2 C22 C21 -179.5(3) . . . . ?
Zn2 N2 C23 C24 179.6(4) . . . . ?
Zn2 N8 C118 C111 4.0(5) . . . . ?
Zn2 N8 C118 C119 -173.1(3) . . . . ?
Zn2 N8 C121 C120 172.9(3) . . . . ?
Zn2 N8 C121 C122 -2.6(6) . . . . ?
Zn2 N9 C107 C100 8.5(6) . . . . ?
Zn2 N9 C107 C108 -173.8(3) . . . . ?
Zn2 N9 C110 C109 173.6(3) . . . . ?
Zn2 N9 C110 C111 -11.4(5) . . . . ?
Zn2 N10 C96 C89 0.8(6) . . . . ?
Zn2 N10 C96 C97 -179.1(3) . . . . ?
Zn2 N10 C99 C98 179.2(3) . . . . ?
Zn2 N10 C99 C100 -1.8(6) . . . . ?
Zn2 N11 C85 C86 -158.3(3) . . . . ?
Zn2 N11 C85 C122 23.3(6) . . . . ?
Zn2 N11 C88 C87 157.8(3) . . . . ?
Zn2 N11 C88 C89 -20.8(6) . . . . ?
Zn3 N3 C32 C31 165.2(3) . . . . ?
Zn3 N3 C33 C34 -166.7(3) . . . . ?
Zn3 N12 C129 C130 -171.8(3) . . . . ?
Zn3 N12 C129 C167 9.1(6) . . . . ?
Zn3 N12 C132 C131 172.7(3) . . . . ?
Zn3 N12 C132 C133 -8.2(6) . . . . ?
Zn3 N13 C163 C156 -3.9(6) . . . . ?
Zn3 N13 C163 C164 175.2(3) . . . . ?
Zn3 N13 C166 C165 -175.2(3) . . . . ?
Zn3 N13 C166 C167 3.2(6) . . . . ?
Zn3 N14 C152 C145 10.3(6) . . . . ?
Zn3 N14 C152 C153 -170.6(3) . . . . ?
Zn3 N14 C155 C154 169.8(3) . . . . ?
Zn3 N14 C155 C156 -12.2(6) . . . . ?
Zn3 N15 C140 C133 13.4(6) . . . . ?
Zn3 N15 C140 C141 -164.3(3) . . . . ?
Zn3 N15 C144 C143 165.5(3) . . . . ?
Zn3 N15 C144 C145 -13.3(6) . . . . ?
N1 C13 C14 C15 -0.1(7) . . . . ?
N2 C23 C24 C25 0.3(7) . . . . ?
N3 C33 C34 C35 0.8(7) . . . . ?
N4 C74 C75 C76 -0.2(5) . . . . ?
N4 C77 C78 C41 -1.8(7) . . . . ?
N4 C77 C78 C79 177.8(4) . . . . ?
N5 C63 C64 C65 -1.6(5) . . . . ?
N5 C66 C67 C68 -174.6(4) . . . . ?
N5 C66 C67 C74 3.1(7) . . . . ?
N6 C52 C53 C54 -0.5(6) . . . . ?
N6 C55 C56 C57 178.3(4) . . . . ?
N6 C55 C56 C63 -4.5(7) . . . . ?
N7 C41 C42 C43 1.3(5) . . . . ?
N7 C41 C78 C77 4.7(7) . . . . ?
N7 C41 C78 C79 -175.0(4) . . . . ?
N7 C44 C45 C46 174.8(4) . . . . ?
N7 C44 C45 C52 -5.3(7) . . . . ?
N8 C118 C119 C120 1.6(4) . . . . ?
N8 C121 C122 C85 -5.3(7) . . . . ?
N8 C121 C122 C123 172.9(4) . . . . ?
N9 C107 C108 C109 -0.6(5) . . . . ?
N9 C110 C111 C112 178.4(3) . . . . ?
N9 C110 C111 C118 -2.5(6) . . . . ?
N10 C96 C97 C98 0.5(5) . . . . ?
N10 C99 C100 C101 -179.0(4) . . . . ?
N10 C99 C100 C107 -2.0(6) . . . . ?
N11 C85 C86 C87 -0.3(6) . . . . ?
N11 C85 C122 C121 -5.9(7) . . . . ?
N11 C85 C122 C123 175.9(4) . . . . ?
N11 C88 C89 C90 -175.6(4) . . . . ?
N11 C88 C89 C96 4.7(7) . . . . ?
N12 C129 C130 C131 -0.7(5) . . . . ?
N12 C129 C167 C166 1.2(7) . . . . ?
N12 C129 C167 C168 -179.0(4) . . . . ?
N12 C132 C133 C134 176.0(4) . . . . ?
N12 C132 C133 C140 -3.3(7) . . . . ?
N13 C163 C164 C165 0.5(5) . . . . ?
N13 C166 C167 C129 -7.8(7) . . . . ?
N13 C166 C167 C168 172.4(4) . . . . ?
N14 C152 C153 C154 0.7(6) . . . . ?
N14 C155 C156 C157 -179.1(4) . . . . ?
N14 C155 C156 C163 -1.0(7) . . . . ?
N15 C140 C141 C143 -1.8(6) . . . . ?
N15 C144 C145 C146 -174.2(4) . . . . ?
N15 C144 C145 C152 4.7(8) . . . . ?
C12 N1 C13 C14 -1.2(6) . . . . ?
C12 C11 C15 C14 -0.8(6) . . . . ?
C13 N1 C12 C11 1.6(6) . . . . ?
C13 C14 C15 C11 1.2(7) . . . . ?
C15 C11 C12 N1 -0.6(6) . . . . ?
C22 N2 C23 C24 -0.4(6) . . . . ?
C22 C21 C25 C24 0.2(7) . . . . ?
C23 N2 C22 C21 0.5(6) . . . . ?
C23 C24 C25 C21 -0.2(7) . . . . ?
C25 C21 C22 N2 -0.4(6) . . . . ?
C32 N3 C33 C34 1.2(6) . . . . ?
C32 C31 C35 C34 -0.1(6) . . . . ?
C33 N3 C32 C31 -2.8(6) . . . . ?
C33 C34 C35 C31 -1.4(7) . . . . ?
C35 C31 C32 N3 2.3(6) . . . . ?
C41 N7 C44 C43 0.5(5) . . . . ?
C41 N7 C44 C45 178.1(4) . . . . ?
C41 C42 C43 C44 -1.0(5) . . . . ?
C41 C78 C79 C80 -117.5(5) . . . . ?
C41 C78 C79 C84 63.5(5) . . . . ?
C42 C41 C78 C77 -173.1(4) . . . . ?
C42 C41 C78 C79 7.2(6) . . . . ?
C42 C43 C44 N7 0.3(5) . . . . ?
C42 C43 C44 C45 -177.2(4) . . . . ?
C43 C44 C45 C46 -8.0(7) . . . . ?
C43 C44 C45 C52 171.9(4) . . . . ?
C44 N7 C41 C42 -1.1(5) . . . . ?
C44 N7 C41 C78 -179.2(4) . . . . ?
C44 C45 C46 C47 75.2(6) . . . . ?
C44 C45 C46 C51 -104.1(7) . . . . ?
C44 C45 C52 N6 7.4(7) . . . . ?
C44 C45 C52 C53 -170.7(5) . . . . ?
C45 C46 C47 C48 179.8(6) . . . . ?
C45 C46 C51 C50 -179.3(8) . . . . ?
C45 C52 C53 C54 177.8(5) . . . . ?
C46 C45 C52 N6 -172.8(4) . . . . ?
C46 C45 C52 C53 9.1(7) . . . . ?
C46 C47 C48 C49 0.7(11) . . . . ?
C47 C46 C51 C50 1.3(13) . . . . ?
C47 C48 C49 C50 -0.9(13) . . . . ?
C48 C49 C50 C51 1.3(16) . . . . ?
C49 C50 C51 C46 -1.5(17) . . . . ?
C51 C46 C47 C48 -0.9(10) . . . . ?
C52 N6 C55 C54 -0.1(5) . . . . ?
C52 N6 C55 C56 178.4(4) . . . . ?
C52 C45 C46 C47 -104.6(6) . . . . ?
C52 C45 C46 C51 76.1(7) . . . . ?
C52 C53 C54 C55 0.4(6) . . . . ?
C53 C54 C55 N6 -0.3(6) . . . . ?
C53 C54 C55 C56 -178.7(4) . . . . ?
C54 C55 C56 C57 -3.5(7) . . . . ?
C54 C55 C56 C63 173.7(4) . . . . ?
C55 N6 C52 C45 -178.0(4) . . . . ?
C55 N6 C52 C53 0.3(5) . . . . ?
C55 C56 C57 C58 110.3(5) . . . . ?
C55 C56 C57 C62 -70.6(6) . . . . ?
C55 C56 C63 N5 -3.3(7) . . . . ?
C55 C56 C63 C64 178.6(4) . . . . ?
C56 C57 C58 C59 -179.0(5) . . . . ?
C56 C57 C62 C61 179.2(4) . . . . ?
C56 C63 C64 C65 176.7(4) . . . . ?
C57 C56 C63 N5 174.0(4) . . . . ?
C57 C56 C63 C64 -4.2(6) . . . . ?
C57 C58 C59 C60 -0.2(8) . . . . ?
C58 C57 C62 C61 -1.8(7) . . . . ?
C58 C59 C60 C61 -1.8(8) . . . . ?
C59 C60 C61 C62 2.0(8) . . . . ?
C60 C61 C62 C57 -0.2(8) . . . . ?
C62 C57 C58 C59 1.9(7) . . . . ?
C63 N5 C66 C65 -2.0(4) . . . . ?
C63 N5 C66 C67 179.2(4) . . . . ?
C63 C56 C57 C58 -67.2(6) . . . . ?
C63 C56 C57 C62 111.9(5) . . . . ?
C63 C64 C65 C66 0.4(5) . . . . ?
C64 C65 C66 N5 1.0(5) . . . . ?
C64 C65 C66 C67 179.8(4) . . . . ?
C65 C66 C67 C68 6.8(6) . . . . ?
C65 C66 C67 C74 -175.5(4) . . . . ?
C66 N5 C63 C56 -176.1(4) . . . . ?
C66 N5 C63 C64 2.3(4) . . . . ?
C66 C67 C68 C69 61.9(5) . . . . ?
C66 C67 C68 C73 -116.5(5) . . . . ?
C66 C67 C74 N4 -1.5(7) . . . . ?
C66 C67 C74 C75 -179.7(4) . . . . ?
C67 C68 C69 C70 -177.4(4) . . . . ?
C67 C68 C73 C72 176.6(4) . . . . ?
C67 C74 C75 C76 178.3(4) . . . . ?
C68 C67 C74 N4 176.1(4) . . . . ?
C68 C67 C74 C75 -2.1(6) . . . . ?
C68 C69 C70 C71 0.3(7) . . . . ?
C69 C68 C73 C72 -1.8(7) . . . . ?
C69 C70 C71 C72 -0.8(8) . . . . ?
C70 C71 C72 C73 0.0(8) . . . . ?
C71 C72 C73 C68 1.4(7) . . . . ?
C73 C68 C69 C70 1.0(7) . . . . ?
C74 N4 C77 C76 -0.8(4) . . . . ?
C74 N4 C77 C78 178.1(4) . . . . ?
C74 C67 C68 C69 -115.9(4) . . . . ?
C74 C67 C68 C73 65.7(6) . . . . ?
C74 C75 C76 C77 -0.3(5) . . . . ?
C75 C76 C77 N4 0.7(5) . . . . ?
C75 C76 C77 C78 -178.2(4) . . . . ?
C76 C77 C78 C41 176.8(4) . . . . ?
C76 C77 C78 C79 -3.5(6) . . . . ?
C77 N4 C74 C67 -177.9(4) . . . . ?
C77 N4 C74 C75 0.6(4) . . . . ?
C77 C78 C79 C80 62.8(6) . . . . ?
C77 C78 C79 C84 -116.2(4) . . . . ?
C78 C41 C42 C43 179.4(4) . . . . ?
C78 C79 C80 C81 -176.5(4) . . . . ?
C78 C79 C84 C83 178.7(4) . . . . ?
C79 C80 C81 C82 -2.8(8) . . . . ?
C80 C79 C84 C83 -0.3(7) . . . . ?
C80 C81 C82 C83 0.8(8) . . . . ?
C81 C82 C83 C84 1.4(8) . . . . ?
C82 C83 C84 C79 -1.7(7) . . . . ?
C84 C79 C80 C81 2.5(7) . . . . ?
C85 N11 C88 C87 -1.4(5) . . . . ?
C85 N11 C88 C89 179.9(4) . . . . ?
C85 C86 C87 C88 -0.6(6) . . . . ?
C85 C122 C123 C124 79.3(5) . . . . ?
C85 C122 C123 C128 -99.4(5) . . . . ?
C86 C85 C122 C121 175.9(4) . . . . ?
C86 C85 C122 C123 -2.3(6) . . . . ?
C86 C87 C88 N11 1.2(6) . . . . ?
C86 C87 C88 C89 179.9(4) . . . . ?
C87 C88 C89 C90 5.9(6) . . . . ?
C87 C88 C89 C96 -173.8(4) . . . . ?
C88 N11 C85 C86 1.0(5) . . . . ?
C88 N11 C85 C122 -177.4(4) . . . . ?
C88 C89 C90 C91 67.8(6) . . . . ?
C88 C89 C90 C95 -106.6(5) . . . . ?
C88 C89 C96 N10 6.2(7) . . . . ?
C88 C89 C96 C97 -174.0(4) . . . . ?
C89 C90 C91 C92 -177.8(6) . . . . ?
C89 C90 C95 C94 177.7(5) . . . . ?
C89 C96 C97 C98 -179.4(4) . . . . ?
C90 C89 C96 N10 -173.5(4) . . . . ?
C90 C89 C96 C97 6.4(6) . . . . ?
C90 C91 C92 C93 0.4(12) . . . . ?
C91 C90 C95 C94 3.1(8) . . . . ?
C91 C92 C93 C94 2.8(11) . . . . ?
C92 C93 C94 C95 -3.0(10) . . . . ?
C93 C94 C95 C90 0.0(9) . . . . ?
C95 C90 C91 C92 -3.2(10) . . . . ?
C96 N10 C99 C98 1.1(4) . . . . ?
C96 N10 C99 C100 -179.9(4) . . . . ?
C96 C89 C90 C91 -112.5(6) . . . . ?
C96 C89 C90 C95 73.1(6) . . . . ?
C96 C97 C98 C99 0.2(5) . . . . ?
C97 C98 C99 N10 -0.8(5) . . . . ?
C97 C98 C99 C100 -179.8(4) . . . . ?
C98 C99 C100 C101 -0.1(6) . . . . ?
C98 C99 C100 C107 176.8(4) . . . . ?
C99 N10 C96 C89 178.9(4) . . . . ?
C99 N10 C96 C97 -0.9(4) . . . . ?
C99 C100 C101 C102 87.7(6) . . . . ?
C99 C100 C101 C106 -93.6(5) . . . . ?
C99 C100 C107 N9 -1.5(7) . . . . ?
C99 C100 C107 C108 -178.8(4) . . . . ?
C100 C101 C102 C103 179.6(6) . . . . ?
C100 C101 C106 C105 180.0(4) . . . . ?
C100 C107 C108 C109 177.1(4) . . . . ?
C101 C100 C107 N9 175.5(4) . . . . ?
C101 C100 C107 C108 -1.8(6) . . . . ?
C101 C102 C103 C104 0.1(11) . . . . ?
C102 C101 C106 C105 -1.3(7) . . . . ?
C102 C103 C104 C105 -0.6(10) . . . . ?
C103 C104 C105 C106 0.2(9) . . . . ?
C104 C105 C106 C101 0.8(8) . . . . ?
C106 C101 C102 C103 0.8(9) . . . . ?
C107 N9 C110 C109 -1.7(4) . . . . ?
C107 N9 C110 C111 173.3(4) . . . . ?
C107 C100 C101 C102 -89.5(6) . . . . ?
C107 C100 C101 C106 89.2(5) . . . . ?
C107 C108 C109 C110 -0.4(5) . . . . ?
C108 C109 C110 N9 1.3(5) . . . . ?
C108 C109 C110 C111 -173.7(4) . . . . ?
C109 C110 C111 C112 -7.3(6) . . . . ?
C109 C110 C111 C118 171.7(4) . . . . ?
C110 N9 C107 C100 -176.3(4) . . . . ?
C110 N9 C107 C108 1.4(4) . . . . ?
C110 C111 C112 C113 100.0(5) . . . . ?
C110 C111 C112 C117 -75.9(5) . . . . ?
C110 C111 C118 N8 6.5(6) . . . . ?
C110 C111 C118 C119 -176.8(4) . . . . ?
C111 C112 C113 C114 -175.3(4) . . . . ?
C111 C112 C117 C116 175.2(4) . . . . ?
C111 C118 C119 C120 -175.6(4) . . . . ?
C112 C111 C118 N8 -174.5(3) . . . . ?
C112 C111 C118 C119 2.2(6) . . . . ?
C112 C113 C114 C115 0.7(8) . . . . ?
C113 C112 C117 C116 -0.9(7) . . . . ?
C113 C114 C115 C116 -2.0(8) . . . . ?
C114 C115 C116 C117 1.8(8) . . . . ?
C115 C116 C117 C112 -0.4(8) . . . . ?
C117 C112 C113 C114 0.7(7) . . . . ?
C118 N8 C121 C120 1.8(4) . . . . ?
C118 N8 C121 C122 -173.8(4) . . . . ?
C118 C111 C112 C113 -79.1(5) . . . . ?
C118 C111 C112 C117 105.0(5) . . . . ?
C118 C119 C120 C121 -0.5(4) . . . . ?
C119 C120 C121 N8 -0.8(5) . . . . ?
C119 C120 C121 C122 174.8(4) . . . . ?
C120 C121 C122 C85 179.8(4) . . . . ?
C120 C121 C122 C123 -2.0(6) . . . . ?
C121 N8 C118 C111 175.1(4) . . . . ?
C121 N8 C118 C119 -2.1(4) . . . . ?
C121 C122 C123 C124 -99.1(5) . . . . ?
C121 C122 C123 C128 82.3(5) . . . . ?
C122 C85 C86 C87 178.2(4) . . . . ?
C122 C123 C124 C125 -178.7(5) . . . . ?
C122 C123 C128 C127 179.9(4) . . . . ?
C123 C124 C125 C126 -1.2(9) . . . . ?
C124 C123 C128 C127 1.2(7) . . . . ?
C124 C125 C126 C127 1.3(8) . . . . ?
C125 C126 C127 C128 -0.1(7) . . . . ?
C126 C127 C128 C123 -1.2(7) . . . . ?
C128 C123 C124 C125 0.0(8) . . . . ?
C129 N12 C132 C131 0.6(5) . . . . ?
C129 N12 C132 C133 179.7(4) . . . . ?
C129 C130 C131 C132 1.1(5) . . . . ?
C129 C167 C168 C169 119.9(5) . . . . ?
C129 C167 C168 C173 -59.7(6) . . . . ?
C130 C129 C167 C166 -177.7(4) . . . . ?
C130 C129 C167 C168 2.1(6) . . . . ?
C130 C131 C132 N12 -1.1(5) . . . . ?
C130 C131 C132 C133 179.8(4) . . . . ?
C131 C132 C133 C134 -5.0(6) . . . . ?
C131 C132 C133 C140 175.7(4) . . . . ?
C132 N12 C129 C130 0.1(5) . . . . ?
C132 N12 C129 C167 -179.0(4) . . . . ?
C132 C133 C134 C135 -60.8(6) . . . . ?
C132 C133 C134 C139 118.8(5) . . . . ?
C132 C133 C140 N15 0.5(7) . . . . ?
C132 C133 C140 C141 177.9(4) . . . . ?
C133 C134 C135 C136 178.4(4) . . . . ?
C133 C134 C139 C138 -178.4(4) . . . . ?
C133 C140 C141 C143 -179.6(5) . . . . ?
C134 C133 C140 N15 -178.8(4) . . . . ?
C134 C133 C140 C141 -1.4(7) . . . . ?
C134 C135 C136 C137 0.5(7) . . . . ?
C135 C134 C139 C138 1.2(7) . . . . ?
C135 C136 C137 C138 0.2(8) . . . . ?
C136 C137 C138 C139 -0.2(8) . . . . ?
C137 C138 C139 C134 -0.5(8) . . . . ?
C139 C134 C135 C136 -1.2(7) . . . . ?
C140 N15 C144 C143 0.5(5) . . . . ?
C140 N15 C144 C145 -178.3(4) . . . . ?
C140 C133 C134 C135 118.6(5) . . . . ?
C140 C133 C134 C139 -61.8(6) . . . . ?
C140 C141 C143 C144 2.0(6) . . . . ?
C141 C143 C144 N15 -1.6(6) . . . . ?
C141 C143 C144 C145 177.2(5) . . . . ?
C143 C144 C145 C146 7.2(7) . . . . ?
C143 C144 C145 C152 -173.9(5) . . . . ?
C144 N15 C140 C133 178.6(4) . . . . ?
C144 N15 C140 C141 0.8(5) . . . . ?
C144 C145 C146 C147 67.2(7) . . . . ?
C144 C145 C146 C151 -113.8(5) . . . . ?
C144 C145 C152 N14 -3.0(8) . . . . ?
C144 C145 C152 C153 178.0(5) . . . . ?
C145 C146 C147 C148 179.9(6) . . . . ?
C145 C146 C151 C150 180.0(5) . . . . ?
C145 C152 C153 C154 179.8(5) . . . . ?
C146 C145 C152 N14 175.9(4) . . . . ?
C146 C145 C152 C153 -3.1(7) . . . . ?
C146 C147 C148 C149 -0.6(11) . . . . ?
C147 C146 C151 C150 -1.0(8) . . . . ?
C147 C148 C149 C150 0.3(12) . . . . ?
C148 C149 C150 C151 -0.5(11) . . . . ?
C149 C150 C151 C146 0.8(9) . . . . ?
C151 C146 C147 C148 0.9(9) . . . . ?
C152 N14 C155 C154 -1.3(5) . . . . ?
C152 N14 C155 C156 176.7(4) . . . . ?
C152 C145 C146 C147 -111.7(6) . . . . ?
C152 C145 C146 C151 67.3(6) . . . . ?
C152 C153 C154 C155 -1.5(6) . . . . ?
C153 C154 C155 N14 1.8(5) . . . . ?
C153 C154 C155 C156 -176.2(4) . . . . ?
C154 C155 C156 C157 -1.4(7) . . . . ?
C154 C155 C156 C163 176.7(4) . . . . ?
C155 N14 C152 C145 -178.7(4) . . . . ?
C155 N14 C152 C153 0.4(5) . . . . ?
C155 C156 C157 C158 77.5(7) . . . . ?
C155 C156 C157 C162 -100.6(5) . . . . ?
C155 C156 C163 N13 9.7(7) . . . . ?
C155 C156 C163 C164 -169.2(4) . . . . ?
C156 C157 C158 C159 179.1(7) . . . . ?
C156 C157 C162 C161 179.9(5) . . . . ?
C156 C163 C164 C165 179.6(4) . . . . ?
C157 C156 C163 N13 -172.2(4) . . . . ?
C157 C156 C163 C164 8.9(6) . . . . ?
C157 C158 C159 C160 1.6(13) . . . . ?
C158 C157 C162 C161 1.7(9) . . . . ?
C158 C159 C160 C161 0.5(12) . . . . ?
C159 C160 C161 C162 -1.5(11) . . . . ?
C160 C161 C162 C157 0.4(10) . . . . ?
C162 C157 C158 C159 -2.7(11) . . . . ?
C163 N13 C166 C165 0.6(4) . . . . ?
C163 N13 C166 C167 179.0(4) . . . . ?
C163 C156 C157 C158 -100.8(6) . . . . ?
C163 C156 C157 C162 81.1(6) . . . . ?
C163 C164 C165 C166 -0.1(5) . . . . ?
C164 C165 C166 N13 -0.3(5) . . . . ?
C164 C165 C166 C167 -178.7(4) . . . . ?
C165 C166 C167 C129 170.4(4) . . . . ?
C165 C166 C167 C168 -9.4(6) . . . . ?
C166 N13 C163 C156 -179.8(4) . . . . ?
C166 N13 C163 C164 -0.7(5) . . . . ?
C166 C167 C168 C169 -60.2(6) . . . . ?
C166 C167 C168 C173 120.2(5) . . . . ?
C167 C129 C130 C131 178.3(4) . . . . ?
C167 C168 C169 C170 -180.0(5) . . . . ?
C167 C168 C173 C172 179.8(4) . . . . ?
C168 C169 C170 C171 0.8(8) . . . . ?
C169 C168 C173 C172 0.2(7) . . . . ?
C169 C170 C171 C172 -1.0(8) . . . . ?
C170 C171 C172 C173 0.9(8) . . . . ?
C171 C172 C173 C168 -0.5(7) . . . . ?
C173 C168 C169 C170 -0.4(7) . . . . ?

loop_
_smtbx_masks_void_nr
_smtbx_masks_void_average_x
_smtbx_masks_void_average_y
_smtbx_masks_void_average_z
_smtbx_masks_void_volume
_smtbx_masks_void_count_electrons
_smtbx_masks_void_content
1 0.000 0.000 0.000 245.5 51.3 '1 hexane'
2 -0.601 0.206 0.625 385.4 104.2 '1 hexane,1 CHCl3'
3 0.207 0.246 0.137 39.3 0.0 ?
4 -0.966 0.794 0.375 385.4 106.3 '1 hexane,1 CHCl3'
5 -0.207 0.754 0.863 39.3 0.0 ?
